data_7043928
loop_
_publ_author_name
'Evtushok, Darya V.'
'Melnikov, Anatoly'
'Vorotnikova, Natalya A.'
'Vorotnikov, Yuri A.'
'Ryadun, Alexey A.'
'Kuratieva, Natalia'
'Kozyr, Konstantin V.'
'Obedinskaya, Natalia R.'
'Kretov, Evgeniy I.'
'Novozhilov, Igor'
'Mironov, Yuri V.'
'Stass, Dmitri'
'Efremova, Olga A.'
'Shestopalov, Michael A.'

_publ_section_title
;
 Comparative Study of Optical Properties and X-ray Induced Luminescence of
 Octahedral Molybdenum and Tungsten Cluster Complexes
;
_journal_name_full 'Dalton Trans.'
_journal_paper_doi 10.1039/C7DT01919J
_journal_year 2017
_chemical_formula_moiety 'C42 H42 I8 O18 S6 W6, 2(C16 H36 N), 1.5(C4 H10 O), C3 H6 O'
_chemical_formula_sum 'C83 H135 I8 N2 O20.5 S6 W6'
_chemical_formula_weight 3799.58
_space_group_crystal_system triclinic
_space_group_IT_number 2
_space_group_name_Hall '-P 1'
_space_group_name_H-M_alt 'P -1'
_symmetry_space_group_name_Hall '-P 1'
_symmetry_space_group_name_H-M 'P -1'
_atom_sites_solution_hydrogens geom
_atom_sites_solution_primary direct
_atom_sites_solution_secondary difmap
_audit_creation_method SHELXL-2014/7
_audit_update_record
;
2017-07-21 deposited with the CCDC.
2017-08-07 downloaded from the CCDC.
;
_cell_angle_alpha 89.271(3)
_cell_angle_beta 79.227(3)
_cell_angle_gamma 77.959(3)
_cell_formula_units_Z 2
_cell_length_a 13.4118(15)
_cell_length_b 16.2100(18)
_cell_length_c 27.147(3)
_cell_measurement_reflns_used 9968
_cell_measurement_temperature 150(2)
_cell_measurement_theta_max 28.40
_cell_measurement_theta_min 2.47
_cell_volume 5668.2(11)
_computing_cell_refinement 'Bruker SAINT'
_computing_data_collection 'Bruker APEX2'
_computing_data_reduction 'Bruker SAINT'
_computing_molecular_graphics 'Bruker SHELXTL'
_computing_publication_material 'Bruker SHELXTL'
_computing_structure_refinement 'Bruker SHELXTL'
_computing_structure_solution 'Bruker SHELXTL'
_diffrn_ambient_temperature 150(2)
_diffrn_detector_area_resol_mean 25
_diffrn_measured_fraction_theta_full 0.996
_diffrn_measured_fraction_theta_max 0.996
_diffrn_measurement_device_type 'Bruker Apex DUO CCD area-detector'
_diffrn_measurement_method '\f scans'
_diffrn_radiation_monochromator graphite
_diffrn_radiation_probe x-ray
_diffrn_radiation_type MoK\a
_diffrn_radiation_wavelength 0.71073
_diffrn_reflns_av_R_equivalents 0.0221
_diffrn_reflns_av_unetI/netI 0.0339
_diffrn_reflns_Laue_measured_fraction_full 0.996
_diffrn_reflns_Laue_measured_fraction_max 0.996
_diffrn_reflns_limit_h_max 16
_diffrn_reflns_limit_h_min -16
_diffrn_reflns_limit_k_max 17
_diffrn_reflns_limit_k_min -20
_diffrn_reflns_limit_l_max 33
_diffrn_reflns_limit_l_min -33
_diffrn_reflns_number 44791
_diffrn_reflns_point_group_measured_fraction_full 0.996
_diffrn_reflns_point_group_measured_fraction_max 0.996
_diffrn_reflns_theta_full 25.250
_diffrn_reflns_theta_max 26.372
_diffrn_reflns_theta_min 0.764
_diffrn_standards_decay_% 0
_diffrn_standards_number 0
_exptl_absorpt_coefficient_mu 8.411
_exptl_absorpt_correction_T_max 0.6323
_exptl_absorpt_correction_T_min 0.2017
_exptl_absorpt_correction_type multi-scan
_exptl_absorpt_process_details 'Bruker SADABS'
_exptl_crystal_colour yellow
_exptl_crystal_density_diffrn 2.226
_exptl_crystal_description plate
_exptl_crystal_F_000 3550
_exptl_crystal_size_max 0.280
_exptl_crystal_size_mid 0.100
_exptl_crystal_size_min 0.060
_refine_diff_density_max 2.603
_refine_diff_density_min -1.835
_refine_diff_density_rms 0.216
_refine_ls_extinction_method none
_refine_ls_goodness_of_fit_ref 1.063
_refine_ls_hydrogen_treatment constr
_refine_ls_matrix_type full
_refine_ls_number_parameters 1150
_refine_ls_number_reflns 23089
_refine_ls_number_restraints 49
_refine_ls_restrained_S_all 1.069
_refine_ls_R_factor_all 0.0505
_refine_ls_R_factor_gt 0.0381
_refine_ls_shift/su_max 0.001
_refine_ls_shift/su_mean 0.000
_refine_ls_structure_factor_coef Fsqd
_refine_ls_weighting_details 'w=1/[\s^2^(Fo^2^)+(0.0371P)^2^+52.7041P] where P=(Fo^2^+2Fc^2^)/3'
_refine_ls_weighting_scheme calc
_refine_ls_wR_factor_gt 0.0891
_refine_ls_wR_factor_ref 0.0943
_reflns_Friedel_coverage 0.000
_reflns_number_gt 19272
_reflns_number_total 23089
_reflns_threshold_expression >2\s(I)
_cod_data_source_file c7dt01919j2.cif
_cod_data_source_block dar118
_cod_original_formula_sum 'C83 H135 I8 N2 O20.50 S6 W6'
_cod_database_code 7043928
_shelx_shelxl_version_number 2014/7
_shelx_space_group_comment
;
The symmetry employed for this shelxl refinement is uniquely defined
by the following loop, which should always be used as a source of
symmetry information in preference to the above space-group names.
They are only intended as comments.
;
_shelx_estimated_absorpt_t_min 0.202
_shelx_estimated_absorpt_t_max 0.632

loop_
_space_group_symop_operation_xyz
'x, y, z'
'-x, -y, -z'

loop_
_atom_site_label
_atom_site_type_symbol
_atom_site_fract_x
_atom_site_fract_y
_atom_site_fract_z
_atom_site_U_iso_or_equiv
_atom_site_adp_type
_atom_site_occupancy
_atom_site_site_symmetry_order
_atom_site_calc_flag
_atom_site_refinement_flags_posn
_atom_site_refinement_flags_adp
_atom_site_refinement_flags_occupancy
_atom_site_disorder_assembly
_atom_site_disorder_group
W11 W 0.04926(5) 0.38650(4) 0.01410(2) 0.01869(12) Uani 0.902(2) 1 d . . P A 1
W12 W -0.09073(2) 0.51503(2) 0.06252(2) 0.01885(7) Uani 1 1 d . . . . .
W13 W 0.10362(5) 0.53178(4) 0.02933(2) 0.01808(12) Uani 0.902(2) 1 d . . P A 1
W21 W 0.08887(2) 0.06007(2) 0.45899(2) 0.01542(6) Uani 1 1 d . . . . .
W22 W 0.07876(2) -0.00199(2) 0.55064(2) 0.01455(6) Uani 1 1 d . . . . .
W23 W 0.08549(2) -0.10263(2) 0.47284(2) 0.01542(6) Uani 1 1 d . . . . .
I11 I -0.15250(7) 0.36216(5) 0.05053(3) 0.02829(17) Uani 0.902(2) 1 d . . P A 1
I12 I -0.03797(5) 0.66790(4) 0.08184(2) 0.02577(15) Uani 0.902(2) 1 d . . P A 1
I13 I 0.25717(5) 0.39836(5) -0.01994(2) 0.02913(16) Uani 0.902(2) 1 d . . P A 1
I14 I 0.06570(5) 0.42946(5) 0.11087(2) 0.02655(16) Uani 0.902(2) 1 d . . P A 1
I21 I 0.08647(4) 0.16909(3) 0.53909(2) 0.02219(10) Uani 1 1 d . . . . .
I22 I 0.08002(4) -0.17153(3) 0.56806(2) 0.02063(10) Uani 1 1 d . . . . .
I23 I 0.09978(4) -0.04288(3) 0.37485(2) 0.02163(10) Uani 1 1 d . . . . .
I24 I 0.26667(3) -0.04719(3) 0.48188(2) 0.02045(10) Uani 1 1 d . . . . .
S11 S 0.1154(3) 0.19467(16) 0.06497(9) 0.0602(8) Uani 1 1 d . . . . .
S12 S -0.20392(16) 0.53672(15) 0.18620(7) 0.0320(5) Uani 1 1 d . . . . .
S13 S 0.25112(19) 0.57802(18) 0.11019(9) 0.0448(6) Uani 1 1 d . . . . .
S21A S 0.1992(3) 0.1732(3) 0.36622(15) 0.0351(10) Uani 0.742(7) 1 d . . P B 1
S21B S 0.1716(8) 0.2131(7) 0.3936(4) 0.036(3) Uani 0.258(7) 1 d D . P B 2
S22 S 0.19941(14) -0.03605(12) 0.65325(7) 0.0219(4) Uani 1 1 d . . . . .
S23 S 0.21071(18) -0.28866(13) 0.40913(7) 0.0325(5) Uani 1 1 d . . . . .
O11S O 0.5825(10) 0.3371(9) 0.1084(5) 0.127(5) Uani 1 1 d . . . . .
O21S O 0.5364(13) 0.9263(12) 0.1788(5) 0.070(5) Uani 0.5 1 d D . P C 2
O31S O 0.5239(12) 0.2130(10) 0.5119(6) 0.090(4) Uani 0.649(13) 1 d D . P D 1
O111 O 0.1089(6) 0.2569(4) 0.0247(2) 0.054(2) Uani 1 1 d . . . . .
O112 O 0.1951(9) 0.2021(5) 0.0923(3) 0.089(3) Uani 1 1 d . . . . .
O113 O 0.0108(8) 0.1960(6) 0.0953(3) 0.085(3) Uani 1 1 d . U . . .
O121 O -0.2004(4) 0.5350(4) 0.13138(19) 0.0323(13) Uani 1 1 d . . . . .
O122 O -0.1818(6) 0.6127(6) 0.2025(3) 0.084(3) Uani 1 1 d . . . . .
O123 O -0.1439(6) 0.4621(6) 0.2018(3) 0.076(3) Uani 1 1 d . U . . .
O131 O 0.2233(5) 0.5688(5) 0.0596(2) 0.0508(19) Uani 1 1 d . . . . .
O132 O 0.3148(7) 0.5023(6) 0.1250(3) 0.082(3) Uani 1 1 d . . . . .
O133 O 0.1610(5) 0.6166(5) 0.1465(2) 0.0530(19) Uani 1 1 d . . . . .
O211 O 0.1946(4) 0.1267(3) 0.4156(2) 0.0263(12) Uani 1 1 d . . . . .
O212 O 0.2135(8) 0.1169(7) 0.3238(3) 0.055(3) Uani 0.742(7) 1 d . . P B 1
O213 O 0.1120(7) 0.2442(6) 0.3694(5) 0.052(3) Uani 0.742(7) 1 d . . P B 1
O214 O 0.1071(19) 0.2797(17) 0.4263(11) 0.052(3) Uani 0.258(7) 1 d . . P B 2
O215 O 0.135(3) 0.195(2) 0.3489(8) 0.055(3) Uani 0.258(7) 1 d D . P B 2
O221 O 0.1711(4) 0.0014(3) 0.60603(18) 0.0217(11) Uani 1 1 d . . . . .
O222 O 0.1225(5) -0.0015(4) 0.6964(2) 0.0376(14) Uani 1 1 d . . . . .
O223 O 0.2262(5) -0.1271(4) 0.6498(2) 0.0372(14) Uani 1 1 d . . . . .
O231 O 0.1888(4) -0.2188(3) 0.4470(2) 0.0265(12) Uani 1 1 d . . . . .
O232 O 0.1280(6) -0.2795(4) 0.3811(2) 0.0499(18) Uani 1 1 d . . . . .
O233 O 0.3135(6) -0.2990(4) 0.3805(3) 0.0533(19) Uani 1 1 d . . . . .
N1 N -0.0167(5) 0.7406(4) 0.2632(2) 0.0271(14) Uani 1 1 d . . . . .
N2 N -0.0271(5) 0.2358(5) 0.2440(3) 0.0333(16) Uani 1 1 d . . . . .
C11 C 0.0713(7) 0.7801(5) 0.2742(3) 0.0299(18) Uani 1 1 d . . . . .
H11A H 0.0469 0.8422 0.2762 0.036 Uiso 1 1 calc R U . . .
H11B H 0.0859 0.7617 0.3075 0.036 Uiso 1 1 calc R U . . .
C11S C 0.5239(11) 0.3484(9) 0.0785(5) 0.071(4) Uani 1 1 d . . . . .
C12 C 0.1729(7) 0.7589(6) 0.2359(3) 0.039(2) Uani 1 1 d . . . . .
H12A H 0.1960 0.6969 0.2313 0.046 Uiso 1 1 calc R U . . .
H12B H 0.1622 0.7831 0.2032 0.046 Uiso 1 1 calc R U . . .
C12S C 0.4429(13) 0.3000(11) 0.0813(6) 0.106(6) Uani 1 1 d . . . . .
H12C H 0.4613 0.2587 0.0533 0.159 Uiso 1 1 calc R U . . .
H12D H 0.3769 0.3383 0.0793 0.159 Uiso 1 1 calc R U . . .
H12E H 0.4362 0.2706 0.1131 0.159 Uiso 1 1 calc R U . . .
C13 C 0.2551(8) 0.7952(6) 0.2548(4) 0.042(2) Uani 1 1 d . . . . .
H13A H 0.2317 0.8573 0.2588 0.050 Uiso 1 1 calc R U . . .
H13B H 0.2630 0.7725 0.2882 0.050 Uiso 1 1 calc R U . . .
C13S C 0.5307(11) 0.4120(10) 0.0391(5) 0.085(4) Uani 1 1 d . . . . .
H13C H 0.5928 0.4349 0.0388 0.127 Uiso 1 1 calc R U . . .
H13D H 0.4689 0.4577 0.0461 0.127 Uiso 1 1 calc R U . . .
H13E H 0.5348 0.3854 0.0064 0.127 Uiso 1 1 calc R U . . .
C14 C 0.3596(8) 0.7745(7) 0.2196(4) 0.053(3) Uani 1 1 d . . . . .
H14A H 0.3836 0.7131 0.2160 0.080 Uiso 1 1 calc R U . . .
H14B H 0.4100 0.7988 0.2334 0.080 Uiso 1 1 calc R U . . .
H14C H 0.3527 0.7983 0.1867 0.080 Uiso 1 1 calc R U . . .
C21 C 0.0149(6) 0.6447(5) 0.2607(3) 0.0273(17) Uani 1 1 d . . . . .
H21A H -0.0408 0.6219 0.2500 0.033 Uiso 1 1 calc R U . . .
H21B H 0.0784 0.6279 0.2347 0.033 Uiso 1 1 calc R U . . .
C21S C 0.504(2) 1.0078(16) 0.1562(11) 0.104(6) Uani 0.5 1 d D . P C 2
H21F H 0.4860 0.9985 0.1232 0.125 Uiso 0.5 1 calc R U P C 2
H21G H 0.5612 1.0385 0.1509 0.125 Uiso 0.5 1 calc R U P C 2
C22 C 0.0355(7) 0.6048(5) 0.3091(3) 0.037(2) Uani 1 1 d . . . . .
H22A H -0.0273 0.6212 0.3355 0.045 Uiso 1 1 calc R U . . .
H22B H 0.0927 0.6258 0.3198 0.045 Uiso 1 1 calc R U . . .
C22S C 0.413(2) 1.058(2) 0.1894(12) 0.104(6) Uani 0.5 1 d D . P C 2
H22F H 0.3725 1.0207 0.2086 0.156 Uiso 0.5 1 calc R U P C 2
H22G H 0.3692 1.0950 0.1692 0.156 Uiso 0.5 1 calc R U P C 2
H22H H 0.4358 1.0931 0.2125 0.156 Uiso 0.5 1 calc R U P C 2
C23 C 0.0648(7) 0.5091(5) 0.3031(3) 0.039(2) Uani 1 1 d . . . . .
H23A H 0.0089 0.4888 0.2908 0.047 Uiso 1 1 calc R U . . .
H23B H 0.1290 0.4931 0.2775 0.047 Uiso 1 1 calc R U . . .
C23S C 0.633(2) 0.8690(16) 0.1584(12) 0.104(6) Uani 0.5 1 d D . P C 2
H23F H 0.6907 0.8966 0.1627 0.125 Uiso 0.5 1 calc R U P C 2
H23G H 0.6368 0.8622 0.1219 0.125 Uiso 0.5 1 calc R U P C 2
C24 C 0.0819(10) 0.4661(7) 0.3511(5) 0.064(3) Uani 1 1 d . . . . .
H24A H 0.1436 0.4794 0.3609 0.097 Uiso 1 1 calc R U . . .
H24B H 0.0920 0.4049 0.3462 0.097 Uiso 1 1 calc R U . . .
H24C H 0.0212 0.4860 0.3776 0.097 Uiso 1 1 calc R U . . .
C24S C 0.654(3) 0.7828(18) 0.1797(12) 0.104(6) Uani 0.5 1 d D . P C 2
H24D H 0.6913 0.7836 0.2074 0.156 Uiso 0.5 1 calc R U P C 2
H24E H 0.6965 0.7425 0.1535 0.156 Uiso 0.5 1 calc R U P C 2
H24F H 0.5882 0.7657 0.1920 0.156 Uiso 0.5 1 calc R U P C 2
C31 C -0.0447(7) 0.7672(5) 0.2124(3) 0.0297(18) Uani 1 1 d . . . . .
H31A H 0.0160 0.7449 0.1858 0.036 Uiso 1 1 calc R U . . .
H31B H -0.1020 0.7404 0.2071 0.036 Uiso 1 1 calc R U . . .
C31S C 0.5934(17) 0.2722(13) 0.4913(10) 0.090(4) Uani 0.649(13) 1 d D . P D 1
H31C H 0.6325 0.2477 0.4583 0.108 Uiso 0.649(13) 1 calc R U P D 1
H31D H 0.6449 0.2686 0.5135 0.108 Uiso 0.649(13) 1 calc R U P D 1
C32 C -0.0774(8) 0.8618(5) 0.2062(3) 0.038(2) Uani 1 1 d . . . . .
H32A H -0.1431 0.8839 0.2299 0.045 Uiso 1 1 calc R U . . .
H32B H -0.0237 0.8900 0.2145 0.045 Uiso 1 1 calc R U . . .
C32S C 0.5549(18) 0.3659(13) 0.4834(10) 0.090(4) Uani 0.649(13) 1 d D . P D 1
H32C H 0.5186 0.3727 0.4550 0.135 Uiso 0.649(13) 1 calc R U P D 1
H32D H 0.6141 0.3937 0.4765 0.135 Uiso 0.649(13) 1 calc R U P D 1
H32E H 0.5071 0.3915 0.5137 0.135 Uiso 0.649(13) 1 calc R U P D 1
C33 C -0.0926(10) 0.8825(6) 0.1534(4) 0.056(3) Uani 1 1 d . . . . .
H33A H -0.0258 0.8627 0.1301 0.068 Uiso 1 1 calc R U . . .
H33B H -0.1432 0.8512 0.1447 0.068 Uiso 1 1 calc R U . . .
C33S C 0.4725(13) 0.2007(10) 0.4747(6) 0.101(5) Uani 0.649(13) 1 d D . P D 1
H33C H 0.5232 0.1733 0.4452 0.121 Uiso 0.649(13) 1 calc R U P D 1
H33D H 0.4364 0.2560 0.4644 0.121 Uiso 0.649(13) 1 calc R U P D 1
C34 C -0.1297(14) 0.9729(9) 0.1462(5) 0.094(5) Uani 1 1 d . . . . .
H34A H -0.2006 0.9911 0.1653 0.141 Uiso 1 1 calc R U . . .
H34B H -0.1292 0.9829 0.1105 0.141 Uiso 1 1 calc R U . . .
H34C H -0.0840 1.0050 0.1581 0.141 Uiso 1 1 calc R U . . .
C34S C 0.4001(12) 0.1505(11) 0.4902(6) 0.092(4) Uani 0.649(13) 1 d . U P D 1
H34D H 0.3707 0.1617 0.5259 0.138 Uiso 0.649(13) 1 calc R U P D 1
H34E H 0.4343 0.0908 0.4848 0.138 Uiso 0.649(13) 1 calc R U P D 1
H34F H 0.3444 0.1637 0.4708 0.138 Uiso 0.649(13) 1 calc R U P D 1
C41 C -0.1070(6) 0.7714(5) 0.3061(3) 0.0286(18) Uani 1 1 d . . . . .
H41A H -0.0826 0.7579 0.3381 0.034 Uiso 1 1 calc R U . . .
H41B H -0.1271 0.8337 0.3049 0.034 Uiso 1 1 calc R U . . .
C42 C -0.2032(7) 0.7355(6) 0.3069(3) 0.035(2) Uani 1 1 d . . . . .
H42A H -0.1831 0.6735 0.3013 0.043 Uiso 1 1 calc R U . . .
H42B H -0.2392 0.7599 0.2797 0.043 Uiso 1 1 calc R U . . .
C43 C -0.2763(8) 0.7565(6) 0.3578(3) 0.043(2) Uani 1 1 d . . . . .
H43A H -0.2388 0.7327 0.3846 0.052 Uiso 1 1 calc R U . . .
H43B H -0.2950 0.8186 0.3630 0.052 Uiso 1 1 calc R U . . .
C44 C -0.3747(8) 0.7232(7) 0.3626(4) 0.057(3) Uani 1 1 d . . . . .
H44A H -0.4136 0.7480 0.3370 0.086 Uiso 1 1 calc R U . . .
H44B H -0.4173 0.7384 0.3960 0.086 Uiso 1 1 calc R U . . .
H44C H -0.3571 0.6617 0.3581 0.086 Uiso 1 1 calc R U . . .
C51 C 0.0520(7) 0.2856(5) 0.2192(3) 0.0311(18) Uani 1 1 d . . . . .
H51A H 0.0171 0.3459 0.2201 0.037 Uiso 1 1 calc R U . . .
H51B H 0.0738 0.2671 0.1835 0.037 Uiso 1 1 calc R U . . .
C52 C 0.1499(7) 0.2784(6) 0.2419(3) 0.038(2) Uani 1 1 d . . . . .
H52A H 0.1310 0.3052 0.2759 0.046 Uiso 1 1 calc R U . . .
H52B H 0.1817 0.2182 0.2450 0.046 Uiso 1 1 calc R U . . .
C53 C 0.2274(7) 0.3215(6) 0.2089(3) 0.041(2) Uani 1 1 d . . . . .
H53A H 0.1959 0.3821 0.2070 0.049 Uiso 1 1 calc R U . . .
H53B H 0.2429 0.2964 0.1745 0.049 Uiso 1 1 calc R U . . .
C54 C 0.3285(9) 0.3129(8) 0.2285(4) 0.062(3) Uani 1 1 d . . . . .
H54A H 0.3137 0.3386 0.2623 0.093 Uiso 1 1 calc R U . . .
H54B H 0.3759 0.3415 0.2061 0.093 Uiso 1 1 calc R U . . .
H54C H 0.3608 0.2530 0.2298 0.093 Uiso 1 1 calc R U . . .
C61 C -0.0755(7) 0.2682(5) 0.2975(3) 0.0315(19) Uani 1 1 d . . . . .
H61A H -0.1202 0.2298 0.3130 0.038 Uiso 1 1 calc R U . . .
H61B H -0.0189 0.2646 0.3167 0.038 Uiso 1 1 calc R U . . .
C62 C -0.1389(7) 0.3564(5) 0.3033(3) 0.0338(19) Uani 1 1 d . . . . .
H62A H -0.2001 0.3602 0.2873 0.041 Uiso 1 1 calc R U . . .
H62B H -0.0969 0.3958 0.2865 0.041 Uiso 1 1 calc R U . . .
C63 C -0.1740(8) 0.3809(6) 0.3580(3) 0.042(2) Uani 1 1 d . . . . .
H63A H -0.1125 0.3764 0.3739 0.051 Uiso 1 1 calc R U . . .
H63B H -0.2158 0.3412 0.3746 0.051 Uiso 1 1 calc R U . . .
C64 C -0.2394(9) 0.4717(7) 0.3659(4) 0.057(3) Uani 1 1 d . . . . .
H64A H -0.1963 0.5117 0.3522 0.085 Uiso 1 1 calc R U . . .
H64B H -0.2651 0.4839 0.4018 0.085 Uiso 1 1 calc R U . . .
H64C H -0.2983 0.4774 0.3486 0.085 Uiso 1 1 calc R U . . .
C71 C -0.1068(7) 0.2461(6) 0.2101(3) 0.0338(19) Uani 1 1 d . . . . .
H71A H -0.1364 0.3071 0.2083 0.041 Uiso 1 1 calc R U . . .
H71B H -0.0702 0.2259 0.1759 0.041 Uiso 1 1 calc R U . . .
C72 C -0.1958(7) 0.2010(6) 0.2252(3) 0.040(2) Uani 1 1 d . . . . .
H72A H -0.2321 0.2180 0.2599 0.048 Uiso 1 1 calc R U . . .
H72B H -0.1691 0.1392 0.2238 0.048 Uiso 1 1 calc R U . . .
C73 C -0.2707(8) 0.2246(8) 0.1890(4) 0.053(3) Uani 1 1 d . . . . .
H73A H -0.2978 0.2863 0.1915 0.064 Uiso 1 1 calc R U . . .
H73B H -0.2319 0.2105 0.1543 0.064 Uiso 1 1 calc R U . . .
C74 C -0.3610(10) 0.1812(10) 0.1981(5) 0.075(4) Uani 1 1 d . . . . .
H74A H -0.3355 0.1202 0.1927 0.113 Uiso 1 1 calc R U . . .
H74B H -0.4077 0.2022 0.1748 0.113 Uiso 1 1 calc R U . . .
H74C H -0.3986 0.1931 0.2327 0.113 Uiso 1 1 calc R U . . .
C81 C 0.0239(7) 0.1433(6) 0.2481(3) 0.037(2) Uani 1 1 d . . . . .
H81A H 0.0741 0.1397 0.2709 0.044 Uiso 1 1 calc R U . . .
H81B H -0.0303 0.1128 0.2636 0.044 Uiso 1 1 calc R U . . .
C82 C 0.0797(8) 0.0988(6) 0.1994(4) 0.048(2) Uani 1 1 d . . . . .
H82A H 0.1305 0.1309 0.1819 0.057 Uiso 1 1 calc R U . . .
H82B H 0.0292 0.0956 0.1775 0.057 Uiso 1 1 calc R U . . .
C83 C 0.1352(9) 0.0110(7) 0.2093(4) 0.058(3) Uani 1 1 d . . . . .
H83A H 0.0857 -0.0188 0.2301 0.069 Uiso 1 1 calc R U . . .
H83B H 0.1908 0.0144 0.2281 0.069 Uiso 1 1 calc R U . . .
C84 C 0.1825(12) -0.0386(8) 0.1598(6) 0.087(4) Uani 1 1 d . . . . .
H84A H 0.1278 -0.0399 0.1406 0.130 Uiso 1 1 calc R U . . .
H84B H 0.2148 -0.0964 0.1669 0.130 Uiso 1 1 calc R U . . .
H84C H 0.2351 -0.0113 0.1403 0.130 Uiso 1 1 calc R U . . .
C111 C 0.1527(12) 0.0990(6) 0.0313(5) 0.085(2) Uani 1 1 d G U . . .
C112 C 0.0827(11) 0.0466(11) 0.0318(9) 0.085(2) Uani 0.48(3) 1 d G . P E 1
H112 H 0.0137 0.0634 0.0500 0.102 Uiso 0.48(3) 1 calc R U P E 1
C113 C 0.1137(14) -0.0305(11) 0.0057(9) 0.085(2) Uani 0.48(3) 1 d G . P E 1
H113 H 0.0659 -0.0664 0.0061 0.102 Uiso 0.48(3) 1 calc R U P E 1
C114 C 0.2147(14) -0.0552(6) -0.0209(5) 0.105(6) Uani 1 1 d G . . E .
C115 C 0.2847(12) -0.0027(11) -0.0214(9) 0.085(2) Uani 0.48(3) 1 d G . P E 1
H115 H 0.3537 -0.0196 -0.0396 0.102 Uiso 0.48(3) 1 calc R U P E 1
C116 C 0.2537(12) 0.0744(10) 0.0047(9) 0.085(2) Uani 0.48(3) 1 d G . P E 1
H116 H 0.3015 0.1102 0.0043 0.102 Uiso 0.48(3) 1 calc R U P E 1
C117 C 0.2558(12) -0.1405(8) -0.0498(5) 0.085(2) Uani 1 1 d . . . . .
H11C H 0.3124 -0.1352 -0.0775 0.127 Uiso 1 1 calc R U . E .
H11D H 0.1995 -0.1567 -0.0633 0.127 Uiso 1 1 calc R U . . .
H11E H 0.2815 -0.1837 -0.0270 0.127 Uiso 1 1 calc R U . . .
C121 C -0.3358(6) 0.5381(5) 0.2111(3) 0.0277(17) Uani 1 1 d . . . . .
C122 C -0.3842(7) 0.5857(6) 0.2535(3) 0.040(2) Uani 1 1 d . . . . .
H122 H -0.3472 0.6190 0.2688 0.048 Uiso 1 1 calc R U . . .
C123 C -0.4866(8) 0.5856(6) 0.2742(3) 0.045(2) Uani 1 1 d . . . . .
H123 H -0.5192 0.6189 0.3036 0.054 Uiso 1 1 calc R U . . .
C124 C -0.5415(7) 0.5386(6) 0.2530(4) 0.044(2) Uani 1 1 d . . . . .
C125 C -0.4907(9) 0.4891(8) 0.2106(4) 0.062(3) Uani 1 1 d . . . . .
H125 H -0.5272 0.4546 0.1960 0.075 Uiso 1 1 calc R U . . .
C126 C -0.3882(8) 0.4886(7) 0.1889(4) 0.050(3) Uani 1 1 d . . . . .
H126 H -0.3550 0.4551 0.1597 0.060 Uiso 1 1 calc R U . . .
C127 C -0.6557(8) 0.5400(9) 0.2750(5) 0.068(3) Uani 1 1 d . . . . .
H12F H -0.6948 0.5427 0.2476 0.102 Uiso 1 1 calc R U . . .
H12G H -0.6844 0.5896 0.2974 0.102 Uiso 1 1 calc R U . . .
H12H H -0.6611 0.4887 0.2938 0.102 Uiso 1 1 calc R U . . .
C131 C 0.3409(14) 0.6421(12) 0.1014(8) 0.068(4) Uani 0.421(16) 1 d G U P F 1
C132 C 0.3190(12) 0.7207(13) 0.0801(8) 0.068(4) Uani 0.421(16) 1 d G . P F 1
H132 H 0.2545 0.7393 0.0695 0.082 Uiso 0.421(16) 1 calc R U P F 1
C133 C 0.3913(16) 0.7720(10) 0.0742(8) 0.068(4) Uani 0.421(16) 1 d G . P F 1
H133 H 0.3763 0.8257 0.0597 0.082 Uiso 0.421(16) 1 calc R U P F 1
C134 C 0.4856(14) 0.7447(12) 0.0897(8) 0.068(4) Uani 0.421(16) 1 d DG . P F 1
C135 C 0.5075(12) 0.6661(13) 0.1110(8) 0.068(4) Uani 0.421(16) 1 d G . P F 1
H135 H 0.5719 0.6474 0.1216 0.082 Uiso 0.421(16) 1 calc R U P F 1
C136 C 0.4352(16) 0.6148(10) 0.1169(8) 0.068(4) Uani 0.421(16) 1 d G . P F 1
H136 H 0.4502 0.5611 0.1314 0.082 Uiso 0.421(16) 1 calc R U P F 1
C137 C 0.565(2) 0.8001(18) 0.0932(11) 0.068(4) Uani 0.421(16) 1 d D . P F 1
H13F H 0.5570 0.8458 0.0693 0.102 Uiso 0.421(16) 1 calc R U P F 1
H13G H 0.6352 0.7656 0.0852 0.102 Uiso 0.421(16) 1 calc R U P F 1
H13H H 0.5520 0.8242 0.1272 0.102 Uiso 0.421(16) 1 calc R U P F 1
C141 C 0.3168(10) 0.6602(6) 0.0953(4) 0.083(4) Uani 0.579(16) 1 d G U P F 2
C142 C 0.2694(10) 0.7373(7) 0.0787(6) 0.083(4) Uani 0.579(16) 1 d G . P F 2
H142 H 0.1983 0.7473 0.0759 0.100 Uiso 0.579(16) 1 calc R U P F 2
C143 C 0.3259(10) 0.7998(6) 0.0661(5) 0.083(4) Uani 0.579(16) 1 d G . P F 2
H143 H 0.2935 0.8525 0.0547 0.100 Uiso 0.579(16) 1 calc R U P F 2
C144 C 0.4299(10) 0.7851(6) 0.0701(5) 0.083(4) Uani 0.579(16) 1 d DG . P F 2
C145 C 0.4773(10) 0.7080(7) 0.0868(6) 0.083(4) Uani 0.579(16) 1 d G . P F 2
H145 H 0.5484 0.6980 0.0896 0.100 Uiso 0.579(16) 1 calc R U P F 2
C146 C 0.4207(9) 0.6456(6) 0.0994(4) 0.083(4) Uani 0.579(16) 1 d G . P F 2
H146 H 0.4532 0.5929 0.1107 0.100 Uiso 0.579(16) 1 calc R U P F 2
C147 C 0.4799(19) 0.8585(13) 0.0492(9) 0.083(4) Uani 0.579(16) 1 d D . P F 2
H14D H 0.5328 0.8655 0.0684 0.125 Uiso 0.579(16) 1 calc R U P F 2
H14E H 0.4265 0.9106 0.0520 0.125 Uiso 0.579(16) 1 calc R U P F 2
H14F H 0.5123 0.8464 0.0139 0.125 Uiso 0.579(16) 1 calc R U P F 2
C211 C 0.3101(7) 0.2182(6) 0.3635(4) 0.041(2) Uani 1 1 d . . . . .
C212 C 0.4011(9) 0.1687(6) 0.3431(4) 0.049(3) Uani 1 1 d . . . . .
H212 H 0.4040 0.1116 0.3343 0.059 Uiso 1 1 calc R U . . .
C213 C 0.4911(8) 0.2000(6) 0.3347(4) 0.049(3) Uani 1 1 d . . . . .
H213 H 0.5560 0.1634 0.3223 0.059 Uiso 1 1 calc R U . . .
C214 C 0.4867(7) 0.2845(6) 0.3443(3) 0.040(2) Uani 1 1 d . . . . .
C215 C 0.3937(8) 0.3346(6) 0.3648(4) 0.047(2) Uani 1 1 d . . . . .
H215 H 0.3903 0.3924 0.3720 0.057 Uiso 1 1 calc R U . . .
C216 C 0.3035(7) 0.3028(7) 0.3755(4) 0.052(3) Uani 1 1 d . . . . .
H216 H 0.2393 0.3378 0.3907 0.062 Uiso 1 1 calc R U . . .
C217 C 0.5846(9) 0.3189(9) 0.3324(6) 0.077(4) Uani 1 1 d . . . . .
H21C H 0.6015 0.3275 0.2963 0.115 Uiso 1 1 calc R U . . .
H21D H 0.6419 0.2788 0.3428 0.115 Uiso 1 1 calc R U . . .
H21E H 0.5739 0.3729 0.3505 0.115 Uiso 1 1 calc R U . . .
C221 C 0.3130(6) 0.0018(5) 0.6562(3) 0.0230(15) Uani 1 1 d . . . . .
C222 C 0.3356(6) 0.0173(6) 0.7023(3) 0.0332(19) Uani 1 1 d . . . . .
H222 H 0.2902 0.0083 0.7323 0.040 Uiso 1 1 calc R U . . .
C223 C 0.4253(7) 0.0462(6) 0.7046(3) 0.041(2) Uani 1 1 d . . . . .
H223 H 0.4403 0.0571 0.7364 0.050 Uiso 1 1 calc R U . . .
C224 C 0.4932(7) 0.0596(6) 0.6617(4) 0.043(2) Uani 1 1 d . . . . .
C225 C 0.4704(7) 0.0420(7) 0.6151(4) 0.045(2) Uani 1 1 d . . . . .
H225 H 0.5164 0.0498 0.5850 0.054 Uiso 1 1 calc R U . . .
C226 C 0.3812(7) 0.0132(6) 0.6126(3) 0.037(2) Uani 1 1 d . . . . .
H226 H 0.3665 0.0012 0.5809 0.044 Uiso 1 1 calc R U . . .
C227 C 0.5924(8) 0.0892(8) 0.6648(5) 0.068(4) Uani 1 1 d . . . . .
H22C H 0.5980 0.0944 0.7000 0.102 Uiso 1 1 calc R U . . .
H22D H 0.5906 0.1442 0.6491 0.102 Uiso 1 1 calc R U . . .
H22E H 0.6524 0.0481 0.6472 0.102 Uiso 1 1 calc R U . . .
C231 C 0.2030(7) -0.3792(5) 0.4461(3) 0.0337(19) Uani 1 1 d . . . . .
C232 C 0.1158(8) -0.3820(6) 0.4804(4) 0.047(2) Uani 1 1 d . . . . .
H232 H 0.0592 -0.3348 0.4856 0.057 Uiso 1 1 calc R U . . .
C233 C 0.1099(9) -0.4540(7) 0.5077(4) 0.054(3) Uani 1 1 d . . . . .
H233 H 0.0490 -0.4547 0.5318 0.065 Uiso 1 1 calc R U . . .
C234 C 0.1883(10) -0.5241(6) 0.5013(4) 0.051(3) Uani 1 1 d . . . . .
C235 C 0.2766(10) -0.5204(6) 0.4684(5) 0.062(3) Uani 1 1 d . . . . .
H235 H 0.3336 -0.5673 0.4647 0.074 Uiso 1 1 calc R U . . .
C236 C 0.2856(9) -0.4478(6) 0.4392(4) 0.055(3) Uani 1 1 d . . . . .
H236 H 0.3471 -0.4465 0.4154 0.066 Uiso 1 1 calc R U . . .
C237 C 0.1798(12) -0.6043(6) 0.5301(5) 0.076(4) Uani 1 1 d G . . . .
H23C H 0.1300 -0.5902 0.5617 0.114 Uiso 1 1 calc R U . . .
H23D H 0.2479 -0.6311 0.5373 0.114 Uiso 1 1 calc R U . . .
H23E H 0.1560 -0.6433 0.5099 0.114 Uiso 1 1 calc R U . . .
O32S O 0.4647(16) 0.2862(15) 0.4951(9) 0.069(8) Uani 0.351(13) 1 d D . P D 2
C36S C 0.633(2) 0.322(3) 0.4646(15) 0.090(4) Uani 0.351(13) 1 d D . P D 2
H36A H 0.6069 0.3058 0.4354 0.135 Uiso 0.351(13) 1 calc R U P D 2
H36B H 0.6995 0.2845 0.4661 0.135 Uiso 0.351(13) 1 calc R U P D 2
H36C H 0.6415 0.3804 0.4615 0.135 Uiso 0.351(13) 1 calc R U P D 2
C35S C 0.553(3) 0.314(3) 0.5135(12) 0.090(4) Uani 0.351(13) 1 d D . P D 2
H35A H 0.5843 0.2715 0.5357 0.108 Uiso 0.351(13) 1 calc R U P D 2
H35B H 0.5279 0.3688 0.5320 0.108 Uiso 0.351(13) 1 calc R U P D 2
C110 C 0.225(3) 0.0875(17) -0.0119(11) 0.085(2) Uani 0.52(3) 1 d . . P E 2
H110 H 0.2578 0.1325 -0.0235 0.102 Uiso 0.52(3) 1 calc R U P E 2
C120 C 0.252(3) 0.0124(17) -0.0393(12) 0.085(2) Uani 0.52(3) 1 d . . P E 2
H120 H 0.2963 0.0083 -0.0712 0.102 Uiso 0.52(3) 1 calc R U P E 2
C119 C 0.148(3) -0.0494(18) 0.0195(11) 0.085(2) Uani 0.52(3) 1 d . . P E 2
H119 H 0.1253 -0.0984 0.0326 0.102 Uiso 0.52(3) 1 calc R U P E 2
C118 C 0.107(3) 0.0298(17) 0.0451(12) 0.085(2) Uani 0.52(3) 1 d . . P E 2
H118 H 0.0478 0.0359 0.0715 0.102 Uiso 0.52(3) 1 calc R U P E 2
C37S C 0.4725(13) 0.2007(10) 0.4747(6) 0.101(5) Uani 0.351(13) 1 d . . P D 2
H37A H 0.4773 0.2062 0.4380 0.121 Uiso 0.351(13) 1 calc R U P D 2
H37B H 0.5403 0.1672 0.4797 0.121 Uiso 0.351(13) 1 calc R U P D 2
C38S C 0.4001(12) 0.1505(11) 0.4902(6) 0.092(4) Uani 0.351(13) 1 d . . P D 2
H38A H 0.4219 0.0966 0.4714 0.138 Uiso 0.175(7) 1 calc R U P D 2
H38B H 0.3956 0.1402 0.5261 0.138 Uiso 0.175(7) 1 calc R U P D 2
H38C H 0.3320 0.1795 0.4840 0.138 Uiso 0.175(7) 1 calc R U P D 2
H38D H 0.3444 0.1809 0.5163 0.138 Uiso 0.175(7) 1 calc R U P D 2
H38E H 0.3707 0.1373 0.4616 0.138 Uiso 0.175(7) 1 calc R U P D 2
H38F H 0.4344 0.0980 0.5037 0.138 Uiso 0.175(7) 1 calc R U P D 2
I14A I 0.0660(5) 0.4739(5) 0.11506(19) 0.02655(16) Uani 0.0980(14) 1 d . . P A 2
I12A I -0.0742(5) 0.6893(4) 0.0672(2) 0.02577(15) Uani 0.0980(14) 1 d . . P A 2
W13A W 0.0871(6) 0.5608(4) 0.0235(3) 0.0338(16) Uani 0.0980(14) 1 d . . P A 2
W11A W 0.0715(7) 0.3985(5) 0.0242(3) 0.0386(17) Uani 0.0980(14) 1 d . . P A 2
I11A I -0.1179(7) 0.3502(6) 0.0644(3) 0.044(2) Uani 0.0980(14) 1 d . . P A 2
I13A I 0.2654(6) 0.4322(5) -0.0154(3) 0.02913(16) Uani 0.0980(14) 1 d . . P A 2

loop_
_atom_site_aniso_label
_atom_site_aniso_U_11
_atom_site_aniso_U_22
_atom_site_aniso_U_33
_atom_site_aniso_U_23
_atom_site_aniso_U_13
_atom_site_aniso_U_12
W11 0.0262(3) 0.0164(2) 0.0116(2) -0.00041(17) -0.00170(18) -0.00186(19)
W12 0.02357(15) 0.02110(15) 0.01121(13) -0.00092(10) -0.00185(11) -0.00437(12)
W13 0.0212(2) 0.0224(3) 0.0106(2) -0.0019(2) -0.00270(16) -0.0044(2)
W21 0.01658(14) 0.01488(13) 0.01769(13) 0.00189(10) -0.00614(10) -0.00729(11)
W22 0.01619(14) 0.01392(13) 0.01603(13) 0.00017(10) -0.00581(10) -0.00626(11)
W23 0.01724(14) 0.01271(13) 0.01796(13) -0.00121(10) -0.00595(10) -0.00439(11)
I11 0.0382(5) 0.0270(4) 0.0207(4) -0.0011(3) 0.0014(3) -0.0152(3)
I12 0.0355(4) 0.0230(3) 0.0180(3) -0.0052(2) -0.0020(2) -0.0066(3)
I13 0.0263(3) 0.0375(4) 0.0194(3) -0.0028(3) -0.0040(2) 0.0025(3)
I14 0.0319(3) 0.0302(4) 0.0140(2) 0.0020(2) -0.0045(2) 0.0016(3)
I21 0.0262(2) 0.0165(2) 0.0290(2) -0.00041(18) -0.01229(19) -0.00947(19)
I22 0.0246(2) 0.0170(2) 0.0239(2) 0.00447(17) -0.01019(18) -0.00766(18)
I23 0.0223(2) 0.0266(2) 0.0172(2) -0.00169(17) -0.00441(17) -0.00689(19)
I24 0.0174(2) 0.0229(2) 0.0223(2) -0.00010(18) -0.00517(17) -0.00589(18)
S11 0.103(2) 0.0335(13) 0.0313(12) 0.0013(10) -0.0085(14) 0.0100(14)
S12 0.0278(10) 0.0525(13) 0.0149(9) -0.0015(8) -0.0013(7) -0.0087(10)
S13 0.0395(13) 0.0662(17) 0.0320(11) -0.0149(11) -0.0088(10) -0.0159(12)
S21A 0.0375(18) 0.047(2) 0.0327(19) 0.0216(17) -0.0187(15) -0.0260(16)
S21B 0.039(5) 0.037(5) 0.037(6) 0.013(5) -0.008(4) -0.020(4)
S22 0.0227(9) 0.0268(9) 0.0199(8) 0.0009(7) -0.0082(7) -0.0095(8)
S23 0.0489(13) 0.0220(10) 0.0252(10) -0.0045(8) -0.0084(9) -0.0024(9)
O11S 0.130(11) 0.152(12) 0.124(10) 0.038(9) -0.070(9) -0.045(9)
O21S 0.069(11) 0.114(15) 0.038(8) -0.012(9) -0.005(7) -0.045(11)
O31S 0.074(7) 0.093(9) 0.110(10) -0.009(7) -0.028(7) -0.024(6)
O111 0.087(5) 0.020(3) 0.038(4) 0.003(3) 0.003(4) 0.010(3)
O112 0.152(10) 0.047(5) 0.075(6) 0.000(4) -0.059(6) -0.007(5)
O113 0.097(5) 0.072(5) 0.060(4) 0.017(4) 0.022(4) 0.005(4)
O121 0.036(3) 0.043(3) 0.017(3) -0.004(2) -0.001(2) -0.010(3)
O122 0.063(5) 0.135(8) 0.058(5) -0.063(5) 0.028(4) -0.064(5)
O123 0.054(4) 0.094(5) 0.058(4) 0.033(4) 0.004(3) 0.020(4)
O131 0.038(4) 0.098(6) 0.023(3) -0.017(3) -0.001(3) -0.031(4)
O132 0.077(6) 0.091(7) 0.079(6) 0.003(5) -0.043(5) 0.003(5)
O133 0.047(4) 0.086(5) 0.028(3) -0.024(3) -0.004(3) -0.021(4)
O211 0.021(3) 0.027(3) 0.036(3) 0.012(2) -0.012(2) -0.010(2)
O212 0.081(7) 0.080(7) 0.024(4) 0.018(4) -0.018(4) -0.057(6)
O213 0.030(5) 0.048(5) 0.090(7) 0.041(5) -0.026(5) -0.021(4)
O214 0.030(5) 0.048(5) 0.090(7) 0.041(5) -0.026(5) -0.021(4)
O215 0.081(7) 0.080(7) 0.024(4) 0.018(4) -0.018(4) -0.057(6)
O221 0.024(3) 0.023(3) 0.023(3) 0.003(2) -0.012(2) -0.010(2)
O222 0.034(3) 0.055(4) 0.028(3) -0.006(3) -0.001(2) -0.022(3)
O223 0.048(4) 0.025(3) 0.044(4) 0.006(3) -0.020(3) -0.012(3)
O231 0.028(3) 0.018(3) 0.033(3) -0.004(2) -0.012(2) 0.001(2)
O232 0.088(5) 0.031(3) 0.038(4) -0.004(3) -0.037(4) -0.007(3)
O233 0.056(4) 0.040(4) 0.048(4) -0.005(3) 0.016(3) 0.002(3)
N1 0.037(4) 0.029(4) 0.018(3) -0.004(3) -0.009(3) -0.011(3)
N2 0.034(4) 0.041(4) 0.030(4) 0.012(3) -0.009(3) -0.017(3)
C11 0.044(5) 0.024(4) 0.026(4) -0.004(3) -0.010(4) -0.014(4)
C11S 0.076(9) 0.078(9) 0.055(7) -0.006(6) -0.010(7) -0.006(7)
C12 0.047(6) 0.037(5) 0.038(5) -0.008(4) -0.012(4) -0.018(4)
C12S 0.117(14) 0.127(15) 0.099(12) 0.041(11) -0.052(11) -0.056(12)
C13 0.060(6) 0.030(5) 0.042(5) -0.004(4) -0.012(5) -0.020(4)
C13S 0.075(10) 0.092(11) 0.080(10) 0.002(8) 0.000(8) -0.016(8)
C14 0.045(6) 0.062(7) 0.055(6) -0.015(5) -0.004(5) -0.017(5)
C21 0.036(5) 0.022(4) 0.026(4) -0.007(3) -0.006(3) -0.008(3)
C21S 0.114(14) 0.122(15) 0.093(12) 0.003(10) -0.018(10) -0.064(12)
C22 0.045(5) 0.035(5) 0.038(5) -0.001(4) -0.012(4) -0.018(4)
C22S 0.114(14) 0.122(15) 0.093(12) 0.003(10) -0.018(10) -0.064(12)
C23 0.043(5) 0.031(5) 0.048(5) 0.000(4) -0.012(4) -0.019(4)
C23S 0.114(14) 0.122(15) 0.093(12) 0.003(10) -0.018(10) -0.064(12)
C24 0.086(9) 0.045(6) 0.074(8) 0.019(6) -0.036(7) -0.023(6)
C24S 0.114(14) 0.122(15) 0.093(12) 0.003(10) -0.018(10) -0.064(12)
C31 0.039(5) 0.031(4) 0.020(4) -0.008(3) -0.007(3) -0.008(4)
C31S 0.074(7) 0.093(9) 0.110(10) -0.009(7) -0.028(7) -0.024(6)
C32 0.055(6) 0.031(5) 0.028(4) -0.007(3) -0.016(4) -0.002(4)
C32S 0.074(7) 0.093(9) 0.110(10) -0.009(7) -0.028(7) -0.024(6)
C33 0.100(9) 0.041(6) 0.031(5) 0.000(4) -0.024(5) -0.009(6)
C33S 0.106(13) 0.067(10) 0.135(15) 0.034(10) -0.025(11) -0.030(9)
C34 0.139(15) 0.069(9) 0.073(9) 0.002(7) -0.038(10) -0.004(9)
C34S 0.086(7) 0.118(8) 0.083(7) 0.008(6) -0.025(6) -0.040(6)
C41 0.042(5) 0.029(4) 0.014(3) -0.010(3) 0.001(3) -0.010(4)
C42 0.042(5) 0.039(5) 0.024(4) -0.006(3) -0.002(4) -0.008(4)
C43 0.049(6) 0.040(5) 0.036(5) -0.009(4) 0.005(4) -0.011(4)
C44 0.056(7) 0.062(7) 0.050(6) -0.016(5) 0.009(5) -0.020(6)
C51 0.040(5) 0.032(4) 0.025(4) 0.011(3) -0.007(3) -0.016(4)
C52 0.044(5) 0.044(5) 0.035(5) 0.016(4) -0.013(4) -0.023(4)
C53 0.046(6) 0.051(6) 0.034(5) 0.008(4) -0.008(4) -0.028(5)
C54 0.054(7) 0.092(9) 0.056(7) 0.020(6) -0.020(5) -0.046(7)
C61 0.040(5) 0.038(5) 0.024(4) 0.011(3) -0.012(3) -0.022(4)
C62 0.038(5) 0.040(5) 0.033(4) 0.010(4) -0.011(4) -0.026(4)
C63 0.044(5) 0.058(6) 0.035(5) 0.005(4) -0.013(4) -0.028(5)
C64 0.068(8) 0.053(7) 0.050(6) -0.001(5) -0.009(5) -0.017(6)
C71 0.041(5) 0.037(5) 0.028(4) 0.012(4) -0.015(4) -0.011(4)
C72 0.039(5) 0.045(5) 0.042(5) 0.007(4) -0.016(4) -0.018(4)
C73 0.053(6) 0.071(8) 0.046(6) 0.012(5) -0.025(5) -0.022(6)
C74 0.065(8) 0.114(11) 0.069(8) 0.016(8) -0.036(7) -0.047(8)
C81 0.034(5) 0.038(5) 0.045(5) 0.019(4) -0.016(4) -0.016(4)
C82 0.053(6) 0.041(6) 0.054(6) 0.009(5) -0.018(5) -0.013(5)
C83 0.065(7) 0.041(6) 0.062(7) 0.011(5) -0.002(6) -0.010(5)
C84 0.095(11) 0.049(8) 0.101(11) 0.009(7) -0.008(9) 0.008(7)
C111 0.113(5) 0.056(4) 0.079(5) -0.005(3) -0.010(4) -0.010(4)
C112 0.113(5) 0.056(4) 0.079(5) -0.005(3) -0.010(4) -0.010(4)
C113 0.113(5) 0.056(4) 0.079(5) -0.005(3) -0.010(4) -0.010(4)
C114 0.195(19) 0.041(7) 0.078(10) -0.017(7) -0.033(11) -0.013(10)
C115 0.113(5) 0.056(4) 0.079(5) -0.005(3) -0.010(4) -0.010(4)
C116 0.113(5) 0.056(4) 0.079(5) -0.005(3) -0.010(4) -0.010(4)
C117 0.113(5) 0.056(4) 0.079(5) -0.005(3) -0.010(4) -0.010(4)
C121 0.026(4) 0.031(4) 0.021(4) -0.002(3) 0.005(3) -0.003(3)
C122 0.038(5) 0.052(6) 0.030(4) -0.010(4) 0.003(4) -0.016(4)
C123 0.046(6) 0.051(6) 0.033(5) -0.011(4) 0.011(4) -0.011(5)
C124 0.032(5) 0.047(6) 0.049(6) -0.001(4) 0.008(4) -0.012(4)
C125 0.057(7) 0.073(8) 0.062(7) -0.024(6) 0.007(6) -0.039(6)
C126 0.048(6) 0.059(6) 0.043(5) -0.021(5) 0.012(5) -0.028(5)
C127 0.037(6) 0.090(9) 0.075(8) -0.004(7) 0.013(5) -0.029(6)
C131 0.064(6) 0.073(6) 0.067(6) -0.021(5) 0.002(5) -0.026(5)
C132 0.064(6) 0.073(6) 0.067(6) -0.021(5) 0.002(5) -0.026(5)
C133 0.064(6) 0.073(6) 0.067(6) -0.021(5) 0.002(5) -0.026(5)
C134 0.064(6) 0.073(6) 0.067(6) -0.021(5) 0.002(5) -0.026(5)
C135 0.064(6) 0.073(6) 0.067(6) -0.021(5) 0.002(5) -0.026(5)
C136 0.064(6) 0.073(6) 0.067(6) -0.021(5) 0.002(5) -0.026(5)
C137 0.064(6) 0.073(6) 0.067(6) -0.021(5) 0.002(5) -0.026(5)
C141 0.079(6) 0.087(6) 0.087(6) -0.032(5) 0.006(4) -0.040(5)
C142 0.079(6) 0.087(6) 0.087(6) -0.032(5) 0.006(4) -0.040(5)
C143 0.079(6) 0.087(6) 0.087(6) -0.032(5) 0.006(4) -0.040(5)
C144 0.079(6) 0.087(6) 0.087(6) -0.032(5) 0.006(4) -0.040(5)
C145 0.079(6) 0.087(6) 0.087(6) -0.032(5) 0.006(4) -0.040(5)
C146 0.079(6) 0.087(6) 0.087(6) -0.032(5) 0.006(4) -0.040(5)
C147 0.079(6) 0.087(6) 0.087(6) -0.032(5) 0.006(4) -0.040(5)
C211 0.041(5) 0.042(5) 0.056(6) 0.032(5) -0.027(5) -0.028(5)
C212 0.060(7) 0.035(5) 0.059(6) 0.011(5) -0.018(5) -0.024(5)
C213 0.050(6) 0.041(6) 0.047(6) -0.002(4) 0.003(5) -0.001(5)
C214 0.032(5) 0.047(6) 0.042(5) 0.005(4) -0.005(4) -0.015(4)
C215 0.045(6) 0.035(5) 0.067(7) 0.004(5) -0.017(5) -0.016(4)
C216 0.027(5) 0.065(7) 0.057(6) 0.016(5) -0.003(4) 0.002(5)
C217 0.041(7) 0.088(10) 0.111(11) 0.023(8) -0.011(7) -0.041(7)
C221 0.025(4) 0.024(4) 0.024(4) -0.001(3) -0.009(3) -0.007(3)
C222 0.026(4) 0.047(5) 0.029(4) -0.003(4) -0.005(3) -0.012(4)
C223 0.036(5) 0.055(6) 0.036(5) -0.022(4) -0.016(4) -0.006(4)
C224 0.024(4) 0.052(6) 0.055(6) -0.017(5) -0.008(4) -0.012(4)
C225 0.030(5) 0.071(7) 0.037(5) -0.003(5) -0.005(4) -0.018(5)
C226 0.032(5) 0.056(6) 0.026(4) -0.004(4) -0.007(3) -0.017(4)
C227 0.040(6) 0.085(9) 0.087(9) -0.031(7) -0.011(6) -0.031(6)
C231 0.051(6) 0.017(4) 0.034(4) -0.003(3) -0.013(4) -0.003(4)
C232 0.057(6) 0.033(5) 0.046(6) 0.003(4) -0.008(5) 0.002(5)
C233 0.059(7) 0.048(6) 0.054(6) 0.014(5) -0.014(5) -0.008(5)
C234 0.079(8) 0.032(5) 0.049(6) 0.007(4) -0.022(6) -0.017(5)
C235 0.070(8) 0.021(5) 0.088(9) -0.001(5) -0.017(7) 0.006(5)
C236 0.073(8) 0.033(5) 0.052(6) -0.004(4) -0.002(5) -0.003(5)
C237 0.121(12) 0.036(6) 0.081(9) 0.026(6) -0.031(8) -0.028(7)
O32S 0.071(16) 0.063(16) 0.094(18) 0.005(13) -0.058(14) -0.026(13)
C36S 0.074(7) 0.093(9) 0.110(10) -0.009(7) -0.028(7) -0.024(6)
C35S 0.074(7) 0.093(9) 0.110(10) -0.009(7) -0.028(7) -0.024(6)
C110 0.113(5) 0.056(4) 0.079(5) -0.005(3) -0.010(4) -0.010(4)
C120 0.113(5) 0.056(4) 0.079(5) -0.005(3) -0.010(4) -0.010(4)
C119 0.113(5) 0.056(4) 0.079(5) -0.005(3) -0.010(4) -0.010(4)
C118 0.113(5) 0.056(4) 0.079(5) -0.005(3) -0.010(4) -0.010(4)
C37S 0.106(13) 0.067(10) 0.135(15) 0.034(10) -0.025(11) -0.030(9)
C38S 0.086(7) 0.118(8) 0.083(7) 0.008(6) -0.025(6) -0.040(6)
I14A 0.0319(3) 0.0302(4) 0.0140(2) 0.0020(2) -0.0045(2) 0.0016(3)
I12A 0.0355(4) 0.0230(3) 0.0180(3) -0.0052(2) -0.0020(2) -0.0066(3)
W13A 0.049(3) 0.027(3) 0.023(2) 0.013(2) -0.0080(19) -0.003(3)
W11A 0.058(4) 0.040(3) 0.029(3) -0.004(2) -0.016(2) -0.027(2)
I11A 0.050(5) 0.056(5) 0.034(4) 0.029(3) -0.026(3) -0.017(4)
I13A 0.0263(3) 0.0375(4) 0.0194(3) -0.0028(3) -0.0040(2) 0.0025(3)

loop_
_atom_type_symbol
_atom_type_description
_atom_type_scat_dispersion_real
_atom_type_scat_dispersion_imag
_atom_type_scat_source
C C 0.0033 0.0016 'International Tables Vol C Tables 4.2.6.8 and 6.1.1.4'
H H 0.0000 0.0000 'International Tables Vol C Tables 4.2.6.8 and 6.1.1.4'
N N 0.0061 0.0033 'International Tables Vol C Tables 4.2.6.8 and 6.1.1.4'
O O 0.0106 0.0060 'International Tables Vol C Tables 4.2.6.8 and 6.1.1.4'
S S 0.1246 0.1234 'International Tables Vol C Tables 4.2.6.8 and 6.1.1.4'
I I -0.4742 1.8119 'International Tables Vol C Tables 4.2.6.8 and 6.1.1.4'
W W -0.8490 6.8722 'International Tables Vol C Tables 4.2.6.8 and 6.1.1.4'

loop_
_geom_angle_atom_site_label_1
_geom_angle_atom_site_label_2
_geom_angle_atom_site_label_3
_geom_angle
_geom_angle_site_symmetry_1
_geom_angle_site_symmetry_3
O111 W11 W12 131.10(18) . 2_565
O111 W11 W13 133.6(2) . 2_565
W12 W11 W13 60.15(2) 2_565 2_565
O111 W11 W13 136.1(2) . .
W12 W11 W13 60.08(2) 2_565 .
W13 W11 W13 90.12(3) 2_565 .
O111 W11 W12 138.89(18) . .
W12 W11 W12 89.99(2) 2_565 .
W13 W11 W12 59.97(2) 2_565 .
W13 W11 W12 59.93(2) . .
O111 W11 I14 91.72(19) . .
W12 W11 I14 121.43(3) 2_565 .
W13 W11 I14 121.61(3) 2_565 .
W13 W11 I14 61.36(2) . .
W12 W11 I14 61.654(18) . .
O111 W11 I12 84.47(19) . 2_565
W12 W11 I12 61.619(19) 2_565 2_565
W13 W11 I12 61.56(2) 2_565 2_565
W13 W11 I12 121.69(3) . 2_565
W12 W11 I12 121.52(3) . 2_565
I14 W11 I12 176.19(3) . 2_565
O111 W11 I11 89.6(2) . .
W12 W11 I11 122.04(3) 2_565 .
W13 W11 I11 61.90(3) 2_565 .
W13 W11 I11 121.66(3) . .
W12 W11 I11 61.75(2) . .
I14 W11 I11 89.83(3) . .
I12 W11 I11 90.12(3) 2_565 .
O111 W11 I13 86.1(2) . .
W12 W11 I13 61.81(2) 2_565 .
W13 W11 I13 121.95(3) 2_565 .
W13 W11 I13 61.62(2) . .
W12 W11 I13 121.53(3) . .
I14 W11 I13 89.53(2) . .
I12 W11 I13 90.23(2) 2_565 .
I11 W11 I13 175.60(3) . .
O121 W12 W11A 136.1(2) . .
O121 W12 W13A 132.9(2) . 2_565
W11A W12 W13A 60.7(2) . 2_565
O121 W12 W11 132.82(16) . 2_565
O121 W12 W13 132.45(15) . 2_565
W11 W12 W13 60.186(19) 2_565 2_565
O121 W12 W13 137.34(15) . .
W11 W12 W13 60.072(19) 2_565 .
W13 W12 W13 90.14(2) 2_565 .
O121 W12 W11 137.06(16) . .
W11 W12 W11 90.02(2) 2_565 .
W13 W12 W11 59.913(19) 2_565 .
W13 W12 W11 60.01(2) . .
O121 W12 W13A 137.1(2) . .
W11A W12 W13A 60.9(2) . .
W13A W12 W13A 89.9(3) 2_565 .
O121 W12 I14A 89.65(19) . .
W11A W12 I14A 61.85(17) . .
W13A W12 I14A 122.5(2) 2_565 .
W13A W12 I14A 63.49(18) . .
O121 W12 W11A 133.2(2) . 2_565
W11A W12 W11A 90.6(3) . 2_565
W13A W12 W11A 59.98(18) 2_565 2_565
W13A W12 W11A 59.0(2) . 2_565
I14A W12 W11A 122.50(19) . 2_565
O121 W12 I11A 86.5(2) . .
W11A W12 I11A 63.3(2) . .
W13A W12 I11A 61.8(2) 2_565 .
W13A W12 I11A 124.2(2) . .
I14A W12 I11A 91.2(2) . .
W11A W12 I11A 121.7(2) 2_565 .
O121 W12 I14 91.63(16) . .
W11 W12 I14 121.32(2) 2_565 .
W13 W12 I14 121.18(2) 2_565 .
W13 W12 I14 61.25(2) . .
W11 W12 I14 61.280(19) . .
O131 W13 W11 134.2(2) . 2_565
O131 W13 W12 132.98(16) . 2_565
W11 W13 W12 60.121(19) 2_565 2_565
O131 W13 W12 137.15(16) . .
W11 W13 W12 59.78(2) 2_565 .
W12 W13 W12 89.86(2) 2_565 .
O131 W13 W11 135.9(2) . .
W11 W13 W11 89.87(3) 2_565 .
W12 W13 W11 59.734(19) 2_565 .
W12 W13 W11 60.06(2) . .
O131 W13 I14 90.26(19) . .
W11 W13 I14 121.50(3) 2_565 .
W12 W13 I14 121.18(3) 2_565 .
W12 W13 I14 61.730(19) . .
W11 W13 I14 61.46(2) . .
O131 W13 I12 88.86(19) . .
W11 W13 I12 61.69(2) 2_565 .
W12 W13 I12 121.80(3) 2_565 .
W12 W13 I12 61.55(2) . .
W11 W13 I12 121.59(3) . .
I14 W13 I12 90.03(3) . .
O131 W13 I13 86.9(2) . .
W11 W13 I13 121.88(3) 2_565 .
W12 W13 I13 61.77(2) 2_565 .
W12 W13 I13 121.86(3) . .
W11 W13 I13 61.81(2) . .
I14 W13 I13 89.69(2) . .
I12 W13 I13 175.73(3) . .
O131 W13 I11 86.04(19) . 2_565
W11 W13 I11 61.64(3) 2_565 2_565
W12 W13 I11 61.71(2) 2_565 2_565
W12 W13 I11 121.41(3) . 2_565
W11 W13 I11 121.43(3) . 2_565
I14 W13 I11 176.30(3) . 2_565
I12 W13 I11 90.05(3) . 2_565
I13 W13 I11 89.95(3) . 2_565
O211 W21 W22 131.99(14) . .
O211 W21 W23 135.44(15) . 2_556
W22 W21 W23 59.883(11) . 2_556
O211 W21 W23 134.57(15) . .
W22 W21 W23 59.924(10) . .
W23 W21 W23 89.815(12) 2_556 .
O211 W21 W22 138.28(14) . 2_556
W22 W21 W22 89.728(12) . 2_556
W23 W21 W22 59.868(12) 2_556 2_556
W23 W21 W22 59.796(11) . 2_556
O211 W21 I22 91.00(14) . 2_556
W22 W21 I22 121.439(15) . 2_556
W23 W21 I22 61.559(14) 2_556 2_556
W23 W21 I22 120.893(15) . 2_556
W22 W21 I22 61.114(14) 2_556 2_556
O211 W21 I24 85.51(14) . .
W22 W21 I24 61.659(13) . .
W23 W21 I24 121.528(15) 2_556 .
W23 W21 I24 61.739(13) . .
W22 W21 I24 121.525(16) 2_556 .
I22 W21 I24 176.474(17) 2_556 .
O211 W21 I23 90.10(15) . .
W22 W21 I23 121.476(16) . .
W23 W21 I23 121.334(15) 2_556 .
W23 W21 I23 61.562(13) . .
W22 W21 I23 61.480(13) 2_556 .
I22 W21 I23 89.381(16) 2_556 .
I24 W21 I23 90.113(17) . .
O211 W21 I21 86.11(15) . .
W22 W21 I21 61.668(14) . .
W23 W21 I21 61.722(14) 2_556 .
W23 W21 I21 121.577(15) . .
W22 W21 I21 121.579(16) 2_556 .
I22 W21 I21 90.444(17) 2_556 .
I24 W21 I21 89.830(16) . .
I23 W21 I21 176.208(17) . .
O221 W22 W23 133.78(14) . 2_556
O221 W22 W23 135.98(14) . .
W23 W22 W23 90.090(13) 2_556 .
O221 W22 W21 131.84(13) . .
W23 W22 W21 60.141(11) 2_556 .
W23 W22 W21 60.143(12) . .
O221 W22 W21 137.87(13) . 2_556
W23 W22 W21 60.099(13) 2_556 2_556
W23 W22 W21 60.038(11) . 2_556
W21 W22 W21 90.274(12) . 2_556
O221 W22 I22 90.65(13) . .
W23 W22 I22 121.787(15) 2_556 .
W23 W22 I22 61.822(14) . .
W21 W22 I22 121.946(15) . .
W21 W22 I22 61.705(13) 2_556 .
O221 W22 I23 89.15(14) . 2_556
W23 W22 I23 61.752(14) 2_556 2_556
W23 W22 I23 121.773(16) . 2_556
W21 W22 I23 121.874(16) . 2_556
W21 W22 I23 61.750(14) 2_556 2_556
I22 W22 I23 89.843(16) . 2_556
O221 W22 I24 86.42(14) . .
W23 W22 I24 121.876(16) 2_556 .
W23 W22 I24 61.840(13) . .
W21 W22 I24 61.750(13) . .
W21 W22 I24 121.859(16) 2_556 .
I22 W22 I24 89.971(16) . .
I23 W22 I24 175.563(17) 2_556 .
O221 W22 I21 84.85(13) . .
W23 W22 I21 61.838(14) 2_556 .
W23 W22 I21 121.898(16) . .
W21 W22 I21 61.769(13) . .
W21 W22 I21 121.918(15) 2_556 .
I22 W22 I21 175.499(17) . .
I23 W22 I21 89.905(17) 2_556 .
I24 W22 I21 89.933(16) . .
O231 W23 W22 139.67(14) . 2_556
O231 W23 W22 130.42(14) . .
W22 W23 W22 89.912(13) 2_556 .
O231 W23 W21 134.53(15) . 2_556
W22 W23 W21 59.978(12) 2_556 2_556
W22 W23 W21 60.096(11) . 2_556
O231 W23 W21 134.91(15) . .
W22 W23 W21 60.107(11) 2_556 .
W22 W23 W21 59.933(11) . .
W21 W23 W21 90.186(12) 2_556 .
O231 W23 I22 84.98(14) . .
W22 W23 I22 121.467(15) 2_556 .
W22 W23 I22 61.162(15) . .
W21 W23 I22 61.492(14) 2_556 .
W21 W23 I22 121.077(15) . .
O231 W23 I23 91.41(14) . .
W22 W23 I23 61.629(13) 2_556 .
W22 W23 I23 121.633(16) . .
W21 W23 I23 121.588(16) 2_556 .
W21 W23 I23 61.709(13) . .
I22 W23 I23 176.388(18) . .
O231 W23 I21 91.06(14) . 2_556
W22 W23 I21 61.674(15) 2_556 2_556
W22 W23 I21 121.745(16) . 2_556
W21 W23 I21 61.659(14) 2_556 2_556
W21 W23 I21 121.762(15) . 2_556
I22 W23 I21 90.376(16) . 2_556
I23 W23 I21 89.750(16) . 2_556
O231 W23 I24 84.83(14) . .
W22 W23 I24 121.701(16) 2_556 .
W22 W23 I24 61.614(13) . .
W21 W23 I24 121.691(16) 2_556 .
W21 W23 I24 61.605(13) . .
I22 W23 I24 89.495(16) . .
I23 W23 I24 90.120(15) . .
I21 W23 I24 175.881(17) 2_556 .
W11 I11 W12 56.627(19) . .
W11 I11 W13 56.46(2) . 2_565
W12 I11 W13 56.45(2) . 2_565
W12 I12 W13 56.851(19) . .
W12 I12 W11 56.581(17) . 2_565
W13 I12 W11 56.75(2) . 2_565
W13 I13 W12 56.539(19) . 2_565
W13 I13 W11 56.57(2) . .
W12 I13 W11 56.266(19) 2_565 .
W13 I14 W11 57.18(2) . .
W13 I14 W12 57.015(18) . .
W11 I14 W12 57.067(18) . .
W22 I21 W21 56.564(12) . .
W22 I21 W23 56.488(12) . 2_556
W21 I21 W23 56.619(12) . 2_556
W22 I22 W21 57.180(13) . 2_556
W22 I22 W23 57.016(12) . .
W21 I22 W23 56.950(12) 2_556 .
W22 I23 W23 56.620(12) 2_556 .
W22 I23 W21 56.771(13) 2_556 .
W23 I23 W21 56.730(13) . .
W22 I24 W21 56.591(13) . .
W22 I24 W23 56.546(13) . .
W21 I24 W23 56.656(14) . .
O112 S11 O111 111.6(5) . .
O112 S11 O113 116.3(6) . .
O111 S11 O113 110.5(5) . .
O112 S11 C111 108.5(6) . .
O111 S11 C111 102.3(5) . .
O113 S11 C111 106.5(7) . .
O123 S12 O122 114.8(6) . .
O123 S12 O121 111.6(4) . .
O122 S12 O121 111.6(5) . .
O123 S12 C121 107.8(4) . .
O122 S12 C121 107.4(4) . .
O121 S12 C121 102.8(4) . .
O132 S13 O133 116.6(5) . .
O132 S13 O131 112.9(5) . .
O133 S13 O131 111.0(4) . .
O132 S13 C131 99.4(9) . .
O133 S13 C131 110.1(8) . .
O131 S13 C131 105.7(8) . .
O132 S13 C141 113.9(6) . .
O133 S13 C141 103.4(5) . .
O131 S13 C141 97.1(5) . .
O212 S21A O213 114.7(7) . .
O212 S21A O211 112.2(5) . .
O213 S21A O211 110.7(6) . .
O212 S21A C211 110.1(6) . .
O213 S21A C211 105.4(5) . .
O211 S21A C211 102.7(4) . .
O214 S21B O215 117(2) . .
O214 S21B O211 116.9(12) . .
O215 S21B O211 102.1(17) . .
O214 S21B C211 121.2(12) . .
O215 S21B C211 98.4(15) . .
O211 S21B C211 97.9(6) . .
O222 S22 O223 114.9(4) . .
O222 S22 O221 111.3(3) . .
O223 S22 O221 112.0(3) . .
O222 S22 C221 107.4(3) . .
O223 S22 C221 108.5(4) . .
O221 S22 C221 101.9(3) . .
O233 S23 O232 116.4(5) . .
O233 S23 O231 111.1(4) . .
O232 S23 O231 110.3(3) . .
O233 S23 C231 108.6(4) . .
O232 S23 C231 106.1(4) . .
O231 S23 C231 103.4(3) . .
C23S O21S C21S 121.8(19) . .
C33S O31S C31S 105.8(16) . .
S11 O111 W11 140.6(4) . .
S11 O111 W11A 133.6(4) . .
S12 O121 W12 140.3(4) . .
S13 O131 W13 138.4(4) . .
S13 O131 W13A 141.4(4) . .
S21B O211 W21 128.5(5) . .
S21A O211 W21 135.4(3) . .
S22 O221 W22 145.2(3) . .
S23 O231 W23 143.6(3) . .
C41 N1 C21 111.5(6) . .
C41 N1 C31 111.6(6) . .
C21 N1 C31 106.3(5) . .
C41 N1 C11 105.0(6) . .
C21 N1 C11 111.1(6) . .
C31 N1 C11 111.4(6) . .
C71 N2 C51 104.6(6) . .
C71 N2 C81 111.4(7) . .
C51 N2 C81 110.9(7) . .
C71 N2 C61 112.2(7) . .
C51 N2 C61 111.7(6) . .
C81 N2 C61 106.2(6) . .
C12 C11 N1 115.7(6) . .
C12 C11 H11A 108.4 . .
N1 C11 H11A 108.4 . .
C12 C11 H11B 108.4 . .
N1 C11 H11B 108.4 . .
H11A C11 H11B 107.4 . .
O11S C11S C12S 120.4(14) . .
O11S C11S C13S 121.8(15) . .
C12S C11S C13S 117.8(13) . .
C13 C12 C11 109.1(7) . .
C13 C12 H12A 109.9 . .
C11 C12 H12A 109.9 . .
C13 C12 H12B 109.9 . .
C11 C12 H12B 109.9 . .
H12A C12 H12B 108.3 . .
C11S C12S H12C 109.5 . .
C11S C12S H12D 109.5 . .
H12C C12S H12D 109.5 . .
C11S C12S H12E 109.5 . .
H12C C12S H12E 109.5 . .
H12D C12S H12E 109.5 . .
C14 C13 C12 112.4(8) . .
C14 C13 H13A 109.1 . .
C12 C13 H13A 109.1 . .
C14 C13 H13B 109.1 . .
C12 C13 H13B 109.1 . .
H13A C13 H13B 107.9 . .
C11S C13S H13C 109.5 . .
C11S C13S H13D 109.5 . .
H13C C13S H13D 109.5 . .
C11S C13S H13E 109.5 . .
H13C C13S H13E 109.5 . .
H13D C13S H13E 109.5 . .
C13 C14 H14A 109.5 . .
C13 C14 H14B 109.5 . .
H14A C14 H14B 109.5 . .
C13 C14 H14C 109.5 . .
H14A C14 H14C 109.5 . .
H14B C14 H14C 109.5 . .
C22 C21 N1 114.9(6) . .
C22 C21 H21A 108.5 . .
N1 C21 H21A 108.5 . .
C22 C21 H21B 108.5 . .
N1 C21 H21B 108.5 . .
H21A C21 H21B 107.5 . .
O21S C21S C22S 110(2) . .
O21S C21S H21F 109.7 . .
C22S C21S H21F 109.7 . .
O21S C21S H21G 109.7 . .
C22S C21S H21G 109.7 . .
H21F C21S H21G 108.2 . .
C21 C22 C23 111.0(7) . .
C21 C22 H22A 109.4 . .
C23 C22 H22A 109.4 . .
C21 C22 H22B 109.4 . .
C23 C22 H22B 109.4 . .
H22A C22 H22B 108.0 . .
C21S C22S H22F 109.5 . .
C21S C22S H22G 109.5 . .
H22F C22S H22G 109.5 . .
C21S C22S H22H 109.5 . .
H22F C22S H22H 109.5 . .
H22G C22S H22H 109.5 . .
C24 C23 C22 112.9(8) . .
C24 C23 H23A 109.0 . .
C22 C23 H23A 109.0 . .
C24 C23 H23B 109.0 . .
C22 C23 H23B 109.0 . .
H23A C23 H23B 107.8 . .
O21S C23S C24S 118(3) . .
O21S C23S H23F 107.8 . .
C24S C23S H23F 107.8 . .
O21S C23S H23G 107.8 . .
C24S C23S H23G 107.8 . .
H23F C23S H23G 107.1 . .
C23 C24 H24A 109.5 . .
C23 C24 H24B 109.5 . .
H24A C24 H24B 109.5 . .
C23 C24 H24C 109.5 . .
H24A C24 H24C 109.5 . .
H24B C24 H24C 109.5 . .
C23S C24S H24D 109.5 . .
C23S C24S H24E 109.5 . .
H24D C24S H24E 109.5 . .
C23S C24S H24F 109.5 . .
H24D C24S H24F 109.5 . .
H24E C24S H24F 109.5 . .
C32 C31 N1 115.4(6) . .
C32 C31 H31A 108.4 . .
N1 C31 H31A 108.4 . .
C32 C31 H31B 108.4 . .
N1 C31 H31B 108.4 . .
H31A C31 H31B 107.5 . .
O31S C31S C32S 124(2) . .
O31S C31S H31C 106.3 . .
C32S C31S H31C 106.3 . .
O31S C31S H31D 106.3 . .
C32S C31S H31D 106.3 . .
H31C C31S H31D 106.4 . .
C33 C32 C31 111.6(7) . .
C33 C32 H32A 109.3 . .
C31 C32 H32A 109.3 . .
C33 C32 H32B 109.3 . .
C31 C32 H32B 109.3 . .
H32A C32 H32B 108.0 . .
C31S C32S H32C 109.5 . .
C31S C32S H32D 109.5 . .
H32C C32S H32D 109.5 . .
C31S C32S H32E 109.5 . .
H32C C32S H32E 109.5 . .
H32D C32S H32E 109.5 . .
C34 C33 C32 113.6(9) . .
C34 C33 H33A 108.8 . .
C32 C33 H33A 108.8 . .
C34 C33 H33B 108.8 . .
C32 C33 H33B 108.8 . .
H33A C33 H33B 107.7 . .
O31S C33S C34S 111.6(14) . .
O31S C33S H33C 109.3 . .
C34S C33S H33C 109.3 . .
O31S C33S H33D 109.3 . .
C34S C33S H33D 109.3 . .
H33C C33S H33D 108.0 . .
C33 C34 H34A 109.5 . .
C33 C34 H34B 109.5 . .
H34A C34 H34B 109.5 . .
C33 C34 H34C 109.5 . .
H34A C34 H34C 109.5 . .
H34B C34 H34C 109.5 . .
C33S C34S H34D 109.5 . .
C33S C34S H34E 109.5 . .
H34D C34S H34E 109.5 . .
C33S C34S H34F 109.5 . .
H34D C34S H34F 109.5 . .
H34E C34S H34F 109.5 . .
C42 C41 N1 116.1(6) . .
C42 C41 H41A 108.3 . .
N1 C41 H41A 108.3 . .
C42 C41 H41B 108.3 . .
N1 C41 H41B 108.3 . .
H41A C41 H41B 107.4 . .
C41 C42 C43 109.5(7) . .
C41 C42 H42A 109.8 . .
C43 C42 H42A 109.8 . .
C41 C42 H42B 109.8 . .
C43 C42 H42B 109.8 . .
H42A C42 H42B 108.2 . .
C44 C43 C42 113.8(8) . .
C44 C43 H43A 108.8 . .
C42 C43 H43A 108.8 . .
C44 C43 H43B 108.8 . .
C42 C43 H43B 108.8 . .
H43A C43 H43B 107.7 . .
C43 C44 H44A 109.5 . .
C43 C44 H44B 109.5 . .
H44A C44 H44B 109.5 . .
C43 C44 H44C 109.5 . .
H44A C44 H44C 109.5 . .
H44B C44 H44C 109.5 . .
N2 C51 C52 116.5(6) . .
N2 C51 H51A 108.2 . .
C52 C51 H51A 108.2 . .
N2 C51 H51B 108.2 . .
C52 C51 H51B 108.2 . .
H51A C51 H51B 107.3 . .
C53 C52 C51 110.1(7) . .
C53 C52 H52A 109.6 . .
C51 C52 H52A 109.6 . .
C53 C52 H52B 109.6 . .
C51 C52 H52B 109.6 . .
H52A C52 H52B 108.2 . .
C52 C53 C54 112.3(8) . .
C52 C53 H53A 109.1 . .
C54 C53 H53A 109.1 . .
C52 C53 H53B 109.1 . .
C54 C53 H53B 109.1 . .
H53A C53 H53B 107.9 . .
C53 C54 H54A 109.5 . .
C53 C54 H54B 109.5 . .
H54A C54 H54B 109.5 . .
C53 C54 H54C 109.5 . .
H54A C54 H54C 109.5 . .
H54B C54 H54C 109.5 . .
C62 C61 N2 116.7(6) . .
C62 C61 H61A 108.1 . .
N2 C61 H61A 108.1 . .
C62 C61 H61B 108.1 . .
N2 C61 H61B 108.1 . .
H61A C61 H61B 107.3 . .
C61 C62 C63 110.1(7) . .
C61 C62 H62A 109.6 . .
C63 C62 H62A 109.6 . .
C61 C62 H62B 109.6 . .
C63 C62 H62B 109.6 . .
H62A C62 H62B 108.2 . .
C62 C63 C64 111.9(8) . .
C62 C63 H63A 109.2 . .
C64 C63 H63A 109.2 . .
C62 C63 H63B 109.2 . .
C64 C63 H63B 109.2 . .
H63A C63 H63B 107.9 . .
C63 C64 H64A 109.5 . .
C63 C64 H64B 109.5 . .
H64A C64 H64B 109.5 . .
C63 C64 H64C 109.5 . .
H64A C64 H64C 109.5 . .
H64B C64 H64C 109.5 . .
C72 C71 N2 116.7(6) . .
C72 C71 H71A 108.1 . .
N2 C71 H71A 108.1 . .
C72 C71 H71B 108.1 . .
N2 C71 H71B 108.1 . .
H71A C71 H71B 107.3 . .
C71 C72 C73 108.4(7) . .
C71 C72 H72A 110.0 . .
C73 C72 H72A 110.0 . .
C71 C72 H72B 110.0 . .
C73 C72 H72B 110.0 . .
H72A C72 H72B 108.4 . .
C74 C73 C72 114.3(9) . .
C74 C73 H73A 108.7 . .
C72 C73 H73A 108.7 . .
C74 C73 H73B 108.7 . .
C72 C73 H73B 108.7 . .
H73A C73 H73B 107.6 . .
C73 C74 H74A 109.5 . .
C73 C74 H74B 109.5 . .
H74A C74 H74B 109.5 . .
C73 C74 H74C 109.5 . .
H74A C74 H74C 109.5 . .
H74B C74 H74C 109.5 . .
C82 C81 N2 115.3(7) . .
C82 C81 H81A 108.4 . .
N2 C81 H81A 108.4 . .
C82 C81 H81B 108.4 . .
N2 C81 H81B 108.4 . .
H81A C81 H81B 107.5 . .
C81 C82 C83 109.8(8) . .
C81 C82 H82A 109.7 . .
C83 C82 H82A 109.7 . .
C81 C82 H82B 109.7 . .
C83 C82 H82B 109.7 . .
H82A C82 H82B 108.2 . .
C82 C83 C84 110.5(10) . .
C82 C83 H83A 109.6 . .
C84 C83 H83A 109.6 . .
C82 C83 H83B 109.6 . .
C84 C83 H83B 109.6 . .
H83A C83 H83B 108.1 . .
C83 C84 H84A 109.5 . .
C83 C84 H84B 109.5 . .
H84A C84 H84B 109.5 . .
C83 C84 H84C 109.5 . .
H84A C84 H84C 109.5 . .
H84B C84 H84C 109.5 . .
C112 C111 C116 120.0 . .
C110 C111 C118 115.1(19) . .
C110 C111 S11 122.2(15) . .
C112 C111 S11 120.3(9) . .
C116 C111 S11 119.7(9) . .
C118 C111 S11 122.6(15) . .
C113 C112 C111 120.0 . .
C113 C112 H112 120.0 . .
C111 C112 H112 120.0 . .
C114 C113 C112 120.0 . .
C114 C113 H113 120.0 . .
C112 C113 H113 120.0 . .
C119 C114 C120 121.2(19) . .
C113 C114 C115 120.0 . .
C119 C114 C117 120.3(17) . .
C120 C114 C117 118.6(17) . .
C113 C114 C117 123.2(13) . .
C115 C114 C117 116.8(13) . .
C114 C115 C116 120.0 . .
C114 C115 H115 120.0 . .
C116 C115 H115 120.0 . .
C115 C116 C111 120.0 . .
C115 C116 H116 120.0 . .
C111 C116 H116 120.0 . .
C114 C117 H11C 109.5 . .
C114 C117 H11D 109.5 . .
H11C C117 H11D 109.5 . .
C114 C117 H11E 109.5 . .
H11C C117 H11E 109.5 . .
H11D C117 H11E 109.5 . .
C122 C121 C126 120.4(8) . .
C122 C121 S12 119.7(7) . .
C126 C121 S12 119.8(6) . .
C121 C122 C123 120.3(9) . .
C121 C122 H122 119.8 . .
C123 C122 H122 119.8 . .
C124 C123 C122 121.1(9) . .
C124 C123 H123 119.5 . .
C122 C123 H123 119.5 . .
C123 C124 C125 118.0(9) . .
C123 C124 C127 121.3(9) . .
C125 C124 C127 120.7(10) . .
C126 C125 C124 121.9(10) . .
C126 C125 H125 119.0 . .
C124 C125 H125 119.0 . .
C121 C126 C125 118.2(9) . .
C121 C126 H126 120.9 . .
C125 C126 H126 120.9 . .
C124 C127 H12F 109.5 . .
C124 C127 H12G 109.5 . .
H12F C127 H12G 109.5 . .
C124 C127 H12H 109.5 . .
H12F C127 H12H 109.5 . .
H12G C127 H12H 109.5 . .
C132 C131 C136 120.0 . .
C132 C131 S13 120.9(13) . .
C136 C131 S13 119.1(13) . .
C133 C132 C131 120.0 . .
C133 C132 H132 120.0 . .
C131 C132 H132 120.0 . .
C132 C133 C134 120.0 . .
C132 C133 H133 120.0 . .
C134 C133 H133 120.0 . .
C135 C134 C133 120.0 . .
C135 C134 C137 114.2(18) . .
C133 C134 C137 125.1(18) . .
C134 C135 C136 120.0 . .
C134 C135 H135 120.0 . .
C136 C135 H135 120.0 . .
C135 C136 C131 120.0 . .
C135 C136 H136 120.0 . .
C131 C136 H136 120.0 . .
C134 C137 H13F 109.5 . .
C134 C137 H13G 109.5 . .
H13F C137 H13G 109.5 . .
C134 C137 H13H 109.5 . .
H13F C137 H13H 109.5 . .
H13G C137 H13H 109.5 . .
C142 C141 C146 120.0 . .
C142 C141 S13 122.3(4) . .
C146 C141 S13 117.6(4) . .
C141 C142 C143 120.0 . .
C141 C142 H142 120.0 . .
C143 C142 H142 120.0 . .
C144 C143 C142 120.0 . .
C144 C143 H143 120.0 . .
C142 C143 H143 120.0 . .
C145 C144 C143 120.0 . .
C145 C144 C147 128.5(12) . .
C143 C144 C147 111.2(12) . .
C144 C145 C146 120.0 . .
C144 C145 H145 120.0 . .
C146 C145 H145 120.0 . .
C145 C146 C141 120.0 . .
C145 C146 H146 120.0 . .
C141 C146 H146 120.0 . .
C144 C147 H14D 109.5 . .
C144 C147 H14E 109.5 . .
H14D C147 H14E 109.5 . .
C144 C147 H14F 109.5 . .
H14D C147 H14F 109.5 . .
H14E C147 H14F 109.5 . .
C212 C211 C216 120.7(8) . .
C212 C211 S21A 115.8(8) . .
C216 C211 S21A 123.0(8) . .
C212 C211 S21B 141.5(8) . .
C216 C211 S21B 97.1(8) . .
C211 C212 C213 120.6(9) . .
C211 C212 H212 119.7 . .
C213 C212 H212 119.7 . .
C212 C213 C214 120.2(9) . .
C212 C213 H213 119.9 . .
C214 C213 H213 119.9 . .
C215 C214 C213 118.8(9) . .
C215 C214 C217 121.5(10) . .
C213 C214 C217 119.7(10) . .
C214 C215 C216 121.4(9) . .
C214 C215 H215 119.3 . .
C216 C215 H215 119.3 . .
C215 C216 C211 118.2(9) . .
C215 C216 H216 120.9 . .
C211 C216 H216 120.9 . .
C214 C217 H21C 109.5 . .
C214 C217 H21D 109.5 . .
H21C C217 H21D 109.5 . .
C214 C217 H21E 109.5 . .
H21C C217 H21E 109.5 . .
H21D C217 H21E 109.5 . .
C222 C221 C226 119.8(7) . .
C222 C221 S22 119.5(6) . .
C226 C221 S22 120.7(6) . .
C221 C222 C223 119.4(8) . .
C221 C222 H222 120.3 . .
C223 C222 H222 120.3 . .
C224 C223 C222 121.7(8) . .
C224 C223 H223 119.1 . .
C222 C223 H223 119.1 . .
C223 C224 C225 118.2(8) . .
C223 C224 C227 121.1(9) . .
C225 C224 C227 120.6(9) . .
C226 C225 C224 120.2(8) . .
C226 C225 H225 119.9 . .
C224 C225 H225 119.9 . .
C225 C226 C221 120.5(8) . .
C225 C226 H226 119.7 . .
C221 C226 H226 119.7 . .
C224 C227 H22C 109.5 . .
C224 C227 H22D 109.5 . .
H22C C227 H22D 109.5 . .
C224 C227 H22E 109.5 . .
H22C C227 H22E 109.5 . .
H22D C227 H22E 109.5 . .
C232 C231 C236 119.9(9) . .
C232 C231 S23 120.5(7) . .
C236 C231 S23 119.6(8) . .
C231 C232 C233 119.6(9) . .
C231 C232 H232 120.2 . .
C233 C232 H232 120.2 . .
C234 C233 C232 122.7(11) . .
C234 C233 H233 118.7 . .
C232 C233 H233 118.7 . .
C235 C234 C233 117.8(9) . .
C235 C234 C237 119.8(11) . .
C233 C234 C237 122.3(11) . .
C234 C235 C236 121.4(10) . .
C234 C235 H235 119.3 . .
C236 C235 H235 119.3 . .
C231 C236 C235 118.5(10) . .
C231 C236 H236 120.7 . .
C235 C236 H236 120.7 . .
C234 C237 H23C 109.5 . .
C234 C237 H23D 109.5 . .
H23C C237 H23D 109.5 . .
C234 C237 H23E 109.5 . .
H23C C237 H23E 109.5 . .
H23D C237 H23E 109.5 . .
C37S O32S C35S 123(3) . .
C35S C36S H36A 109.5 . .
C35S C36S H36B 109.5 . .
H36A C36S H36B 109.5 . .
C35S C36S H36C 109.5 . .
H36A C36S H36C 109.5 . .
H36B C36S H36C 109.5 . .
O32S C35S C36S 104.4(16) . .
O32S C35S H35A 110.9 . .
C36S C35S H35A 110.9 . .
O32S C35S H35B 110.9 . .
C36S C35S H35B 110.9 . .
H35A C35S H35B 108.9 . .
C111 C110 C120 122(3) . .
C111 C110 H110 119.0 . .
C120 C110 H110 119.0 . .
C114 C120 C110 120(3) . .
C114 C120 H120 119.9 . .
C110 C120 H120 119.9 . .
C114 C119 C118 120(3) . .
C114 C119 H119 119.8 . .
C118 C119 H119 119.8 . .
C111 C118 C119 120(3) . .
C111 C118 H118 120.0 . .
C119 C118 H118 120.0 . .
C38S C37S O32S 124.4(18) . .
C38S C37S H37A 106.2 . .
O32S C37S H37A 106.2 . .
C38S C37S H37B 106.2 . .
O32S C37S H37B 106.2 . .
H37A C37S H37B 106.4 . .
C37S C38S H38A 109.5 . .
C37S C38S H38B 109.5 . .
H38A C38S H38B 109.5 . .
C37S C38S H38C 109.5 . .
H38A C38S H38C 109.5 . .
H38B C38S H38C 109.5 . .
C37S C38S H38D 109.5 . .
H38A C38S H38D 141.1 . .
H38B C38S H38D 56.3 . .
H38C C38S H38D 56.3 . .
C37S C38S H38E 109.5 . .
H38A C38S H38E 56.3 . .
H38B C38S H38E 141.1 . .
H38C C38S H38E 56.3 . .
H38D C38S H38E 109.5 . .
C37S C38S H38F 109.5 . .
H38A C38S H38F 56.3 . .
H38B C38S H38F 56.3 . .
H38C C38S H38F 141.1 . .
H38D C38S H38F 109.5 . .
H38E C38S H38F 109.5 . .
W12 I14A W11A 57.3(2) . .
W12 I14A W13A 57.4(2) . .
W11A I14A W13A 57.4(3) . .
W13A I12A W11A 56.3(3) . 2_565
W13A I12A W12 56.38(19) . .
W11A I12A W12 56.52(19) 2_565 .
O131 W13A W12 127.6(4) . 2_565
O131 W13A W11A 162.1(4) . 2_565
W12 W13A W11A 59.3(2) 2_565 2_565
O131 W13A W12 129.7(3) . .
W12 W13A W12 90.1(3) 2_565 .
W11A W13A W12 61.5(3) 2_565 .
O131 W13A W11A 107.1(4) . .
W12 W13A W11A 61.5(2) 2_565 .
W11A W13A W11A 90.7(4) 2_565 .
W12 W13A W11A 58.6(2) . .
O131 W13A I12A 106.3(4) . .
W12 W13A I12A 123.1(3) 2_565 .
W11A W13A I12A 63.8(3) 2_565 .
W12 W13A I12A 64.1(2) . .
W11A W13A I12A 122.6(4) . .
O131 W13A I11A 104.4(4) . 2_565
W12 W13A I11A 61.4(2) 2_565 2_565
W11A W13A I11A 62.7(3) 2_565 2_565
W12 W13A I11A 124.2(3) . 2_565
W11A W13A I11A 122.8(4) . 2_565
I12A W13A I11A 91.3(3) . 2_565
O131 W13A I14A 72.0(3) . .
W12 W13A I14A 121.2(3) 2_565 .
W11A W13A I14A 120.6(4) 2_565 .
W12 W13A I14A 59.12(19) . .
W11A W13A I14A 59.6(2) . .
I12A W13A I14A 89.1(3) . .
I11A W13A I14A 176.4(4) 2_565 .
O131 W13A I13A 68.3(3) . .
W12 W13A I13A 62.2(2) 2_565 .
W11A W13A I13A 121.5(4) 2_565 .
W12 W13A I13A 118.7(3) . .
W11A W13A I13A 60.1(3) . .
I12A W13A I13A 174.6(4) . .
I11A W13A I13A 90.5(3) 2_565 .
I14A W13A I13A 88.8(2) . .
O111 W11A W12 134.3(4) . .
O111 W11A W13A 105.5(4) . 2_565
W12 W11A W13A 60.0(2) . 2_565
O111 W11A W13A 163.0(5) . .
W12 W11A W13A 60.5(2) . .
W13A W11A W13A 89.3(4) 2_565 .
O111 W11A W12 122.0(3) . 2_565
W12 W11A W12 89.4(3) . 2_565
W13A W11A W12 59.5(2) 2_565 2_565
W13A W11A W12 58.5(2) . 2_565
O111 W11A I14A 113.9(4) . .
W12 W11A I14A 60.9(2) . .
W13A W11A I14A 120.9(4) 2_565 .
W13A W11A I14A 63.0(2) . .
W12 W11A I14A 121.5(3) 2_565 .
O111 W11A I13A 101.2(4) . .
W12 W11A I13A 123.6(3) . .
W13A W11A I13A 121.6(4) 2_565 .
W13A W11A I13A 63.2(3) . .
W12 W11A I13A 62.3(2) 2_565 .
I14A W11A I13A 92.3(2) . .
O111 W11A I11A 74.2(3) . .
W12 W11A I11A 60.9(3) . .
W13A W11A I11A 60.8(3) 2_565 .
W13A W11A I11A 121.3(4) . .
W12 W11A I11A 120.3(3) 2_565 .
I14A W11A I11A 89.4(3) . .
I13A W11A I11A 175.4(4) . .
O111 W11A I12A 62.9(3) . 2_565
W12 W11A I12A 119.9(3) . 2_565
W13A W11A I12A 59.9(2) 2_565 2_565
W13A W11A I12A 120.5(3) . 2_565
W12 W11A I12A 62.06(19) 2_565 2_565
I14A W11A I12A 176.4(4) . 2_565
I13A W11A I12A 90.0(3) . 2_565
I11A W11A I12A 88.2(3) . 2_565
W12 I11A W13A 56.8(2) . 2_565
W12 I11A W11A 55.8(2) . .
W13A I11A W11A 56.5(3) 2_565 .
W11A I13A W12 57.8(2) . 2_565
W11A I13A W13A 56.7(3) . .
W12 I13A W13A 55.1(2) 2_565 .

loop_
_geom_bond_atom_site_label_1
_geom_bond_atom_site_label_2
_geom_bond_distance
_geom_bond_site_symmetry_2
W11 O111 2.123(6) .
W11 W12 2.6530(7) 2_565
W11 W13 2.6608(9) 2_565
W11 W13 2.6650(9) .
W11 W12 2.6664(7) .
W11 I14 2.7860(8) .
W11 I12 2.8011(8) 2_565
W11 I11 2.8091(10) .
W11 I13 2.8146(9) .
W12 O121 2.134(5) .
W12 W11A 2.622(9) .
W12 W13A 2.641(8) 2_565
W12 W11 2.6529(7) 2_565
W12 W13 2.6622(7) 2_565
W12 W13 2.6629(8) .
W12 W13A 2.672(8) .
W12 I14A 2.722(6) .
W12 W11A 2.724(8) 2_565
W12 I11A 2.770(9) .
W12 I14 2.7959(7) .
W13 O131 2.126(6) .
W13 W11 2.6608(9) 2_565
W13 W12 2.6623(7) 2_565
W13 I14 2.7834(8) .
W13 I12 2.7977(9) .
W13 I13 2.8095(9) .
W13 I11 2.8160(10) 2_565
W21 O211 2.132(5) .
W21 W22 2.6621(4) .
W21 W23 2.6665(4) 2_556
W21 W23 2.6678(5) .
W21 W22 2.6680(4) 2_556
W21 I22 2.7955(6) 2_556
W21 I24 2.8092(6) .
W21 I23 2.8096(6) .
W21 I21 2.8106(6) .
W22 O221 2.127(5) .
W22 W23 2.6596(4) 2_556
W22 W23 2.6619(4) .
W22 W21 2.6680(4) 2_556
W22 I22 2.7798(6) .
W22 I23 2.8026(6) 2_556
W22 I24 2.8068(6) .
W22 I21 2.8079(6) .
W23 O231 2.130(5) .
W23 W22 2.6597(4) 2_556
W23 W21 2.6665(4) 2_556
W23 I22 2.7972(6) .
W23 I23 2.8057(6) .
W23 I21 2.8123(6) 2_556
W23 I24 2.8128(6) .
I11 W13 2.8160(10) 2_565
I12 W11 2.8011(8) 2_565
I13 W12 2.8117(7) 2_565
I21 W23 2.8122(6) 2_556
I22 W21 2.7955(6) 2_556
I23 W22 2.8025(6) 2_556
S11 O112 1.436(10) .
S11 O111 1.481(6) .
S11 O113 1.484(9) .
S11 C111 1.741(9) .
S12 O123 1.414(8) .
S12 O122 1.420(8) .
S12 O121 1.481(5) .
S12 C121 1.767(8) .
S13 O132 1.441(9) .
S13 O133 1.442(7) .
S13 O131 1.506(6) .
S13 C131 1.731(12) .
S13 C141 1.748(8) .
S21A O212 1.437(11) .
S21A O213 1.450(10) .
S21A O211 1.528(6) .
S21A C211 1.777(9) .
S21B O214 1.43(3) .
S21B O215 1.441(17) .
S21B O211 1.510(10) .
S21B C211 1.902(13) .
S22 O222 1.440(6) .
S22 O223 1.445(6) .
S22 O221 1.491(5) .
S22 C221 1.773(8) .
S23 O233 1.428(7) .
S23 O232 1.441(7) .
S23 O231 1.485(5) .
S23 C231 1.777(8) .
O11S C11S 1.218(16) .
O21S C23S 1.449(18) .
O21S C21S 1.467(18) .
O31S C33S 1.363(15) .
O31S C31S 1.507(16) .
O111 W11A 2.245(10) .
O131 W13A 2.255(10) .
N1 C41 1.520(10) .
N1 C21 1.522(10) .
N1 C31 1.530(9) .
N1 C11 1.531(10) .
N2 C71 1.519(10) .
N2 C51 1.520(10) .
N2 C81 1.525(11) .
N2 C61 1.526(11) .
C11 C12 1.528(12) .
C11 H11A 0.9900 .
C11 H11B 0.9900 .
C11S C12S 1.46(2) .
C11S C13S 1.479(18) .
C12 C13 1.522(12) .
C12 H12A 0.9900 .
C12 H12B 0.9900 .
C12S H12C 0.9800 .
C12S H12D 0.9800 .
C12S H12E 0.9800 .
C13 C14 1.517(14) .
C13 H13A 0.9900 .
C13 H13B 0.9900 .
C13S H13C 0.9800 .
C13S H13D 0.9800 .
C13S H13E 0.9800 .
C14 H14A 0.9800 .
C14 H14B 0.9800 .
C14 H14C 0.9800 .
C21 C22 1.502(11) .
C21 H21A 0.9900 .
C21 H21B 0.9900 .
C21S C22S 1.472(18) .
C21S H21F 0.9900 .
C21S H21G 0.9900 .
C22 C23 1.523(12) .
C22 H22A 0.9900 .
C22 H22B 0.9900 .
C22S H22F 0.9800 .
C22S H22G 0.9800 .
C22S H22H 0.9800 .
C23 C24 1.504(14) .
C23 H23A 0.9900 .
C23 H23B 0.9900 .
C23S C24S 1.498(18) .
C23S H23F 0.9900 .
C23S H23G 0.9900 .
C24 H24A 0.9800 .
C24 H24B 0.9800 .
C24 H24C 0.9800 .
C24S H24D 0.9800 .
C24S H24E 0.9800 .
C24S H24F 0.9800 .
C31 C32 1.522(11) .
C31 H31A 0.9900 .
C31 H31B 0.9900 .
C31S C32S 1.525(17) .
C31S H31C 0.9900 .
C31S H31D 0.9900 .
C32 C33 1.507(12) .
C32 H32A 0.9900 .
C32 H32B 0.9900 .
C32S H32C 0.9800 .
C32S H32D 0.9800 .
C32S H32E 0.9800 .
C33 C34 1.469(16) .
C33 H33A 0.9900 .
C33 H33B 0.9900 .
C33S C34S 1.397(19) .
C33S H33C 0.9900 .
C33S H33D 0.9900 .
C34 H34A 0.9800 .
C34 H34B 0.9800 .
C34 H34C 0.9800 .
C34S H34D 0.9800 .
C34S H34E 0.9800 .
C34S H34F 0.9800 .
C41 C42 1.519(12) .
C41 H41A 0.9900 .
C41 H41B 0.9900 .
C42 C43 1.532(11) .
C42 H42A 0.9900 .
C42 H42B 0.9900 .
C43 C44 1.510(14) .
C43 H43A 0.9900 .
C43 H43B 0.9900 .
C44 H44A 0.9800 .
C44 H44B 0.9800 .
C44 H44C 0.9800 .
C51 C52 1.534(12) .
C51 H51A 0.9900 .
C51 H51B 0.9900 .
C52 C53 1.519(11) .
C52 H52A 0.9900 .
C52 H52B 0.9900 .
C53 C54 1.528(13) .
C53 H53A 0.9900 .
C53 H53B 0.9900 .
C54 H54A 0.9800 .
C54 H54B 0.9800 .
C54 H54C 0.9800 .
C61 C62 1.497(12) .
C61 H61A 0.9900 .
C61 H61B 0.9900 .
C62 C63 1.502(12) .
C62 H62A 0.9900 .
C62 H62B 0.9900 .
C63 C64 1.543(14) .
C63 H63A 0.9900 .
C63 H63B 0.9900 .
C64 H64A 0.9800 .
C64 H64B 0.9800 .
C64 H64C 0.9800 .
C71 C72 1.517(12) .
C71 H71A 0.9900 .
C71 H71B 0.9900 .
C72 C73 1.523(12) .
C72 H72A 0.9900 .
C72 H72B 0.9900 .
C73 C74 1.502(15) .
C73 H73A 0.9900 .
C73 H73B 0.9900 .
C74 H74A 0.9800 .
C74 H74B 0.9800 .
C74 H74C 0.9800 .
C81 C82 1.502(14) .
C81 H81A 0.9900 .
C81 H81B 0.9900 .
C82 C83 1.509(14) .
C82 H82A 0.9900 .
C82 H82B 0.9900 .
C83 C84 1.533(17) .
C83 H83A 0.9900 .
C83 H83B 0.9900 .
C84 H84A 0.9800 .
C84 H84B 0.9800 .
C84 H84C 0.9800 .
C111 C110 1.36(3) .
C111 C112 1.3900 .
C111 C116 1.3900 .
C111 C118 1.40(3) .
C112 C113 1.3900 .
C112 H112 0.9500 .
C113 C114 1.3900 .
C113 H113 0.9500 .
C114 C119 1.27(3) .
C114 C120 1.35(3) .
C114 C115 1.3900 .
C114 C117 1.543(15) .
C115 C116 1.3900 .
C115 H115 0.9500 .
C116 H116 0.9500 .
C117 H11C 0.9800 .
C117 H11D 0.9800 .
C117 H11E 0.9800 .
C121 C122 1.370(11) .
C121 C126 1.380(12) .
C122 C123 1.384(13) .
C122 H122 0.9500 .
C123 C124 1.363(14) .
C123 H123 0.9500 .
C124 C125 1.393(14) .
C124 C127 1.532(13) .
C125 C126 1.389(14) .
C125 H125 0.9500 .
C126 H126 0.9500 .
C127 H12F 0.9800 .
C127 H12G 0.9800 .
C127 H12H 0.9800 .
C131 C132 1.3900 .
C131 C136 1.3900 .
C132 C133 1.3900 .
C132 H132 0.9500 .
C133 C134 1.3900 .
C133 H133 0.9500 .
C134 C135 1.3900 .
C134 C137 1.543(17) .
C135 C136 1.3900 .
C135 H135 0.9500 .
C136 H136 0.9500 .
C137 H13F 0.9800 .
C137 H13G 0.9800 .
C137 H13H 0.9800 .
C141 C142 1.3900 .
C141 C146 1.3900 .
C142 C143 1.3900 .
C142 H142 0.9500 .
C143 C144 1.3900 .
C143 H143 0.9500 .
C144 C145 1.3900 .
C144 C147 1.537(16) .
C145 C146 1.3900 .
C145 H145 0.9500 .
C146 H146 0.9500 .
C147 H14D 0.9800 .
C147 H14E 0.9800 .
C147 H14F 0.9800 .
C211 C212 1.338(14) .
C211 C216 1.395(15) .
C212 C213 1.383(14) .
C212 H212 0.9500 .
C213 C214 1.386(14) .
C213 H213 0.9500 .
C214 C215 1.361(13) .
C214 C217 1.510(13) .
C215 C216 1.392(14) .
C215 H215 0.9500 .
C216 H216 0.9500 .
C217 H21C 0.9800 .
C217 H21D 0.9800 .
C217 H21E 0.9800 .
C221 C222 1.380(11) .
C221 C226 1.390(11) .
C222 C223 1.391(12) .
C222 H222 0.9500 .
C223 C224 1.382(13) .
C223 H223 0.9500 .
C224 C225 1.403(13) .
C224 C227 1.522(13) .
C225 C226 1.384(12) .
C225 H225 0.9500 .
C226 H226 0.9500 .
C227 H22C 0.9800 .
C227 H22D 0.9800 .
C227 H22E 0.9800 .
C231 C232 1.362(13) .
C231 C236 1.383(13) .
C232 C233 1.381(13) .
C232 H232 0.9500 .
C233 C234 1.366(15) .
C233 H233 0.9500 .
C234 C235 1.355(16) .
C234 C237 1.523(12) .
C235 C236 1.425(15) .
C235 H235 0.9500 .
C236 H236 0.9500 .
C237 H23C 0.9800 .
C237 H23D 0.9800 .
C237 H23E 0.9800 .
O32S C37S 1.47(3) .
O32S C35S 1.516(19) .
C36S C35S 1.565(19) .
C36S H36A 0.9800 .
C36S H36B 0.9800 .
C36S H36C 0.9800 .
C35S H35A 0.9900 .
C35S H35B 0.9900 .
C110 C120 1.38(3) .
C110 H110 0.9500 .
C120 H120 0.9500 .
C119 C118 1.42(3) .
C119 H119 0.9500 .
C118 H118 0.9500 .
C37S C38S 1.397(19) .
C37S H37A 0.9900 .
C37S H37B 0.9900 .
C38S H38A 0.9800 .
C38S H38B 0.9800 .
C38S H38C 0.9800 .
C38S H38D 0.9800 .
C38S H38E 0.9800 .
C38S H38F 0.9800 .
I14A W11A 2.748(8) .
I14A W13A 2.838(8) .
I12A W13A 2.766(9) .
I12A W11A 2.868(8) 2_565
W13A W12 2.641(8) 2_565
W13A W11A 2.658(10) 2_565
W13A W11A 2.683(10) .
W13A I11A 2.782(9) 2_565
W13A I13A 2.865(10) .
W11A W13A 2.658(10) 2_565
W11A W12 2.724(8) 2_565
W11A I13A 2.784(11) .
W11A I11A 2.834(12) .
W11A I12A 2.868(8) 2_565
I11A W13A 2.782(9) 2_565
I13A W12 2.849(7) 2_565
